data_7113686
loop_
_publ_author_name
'Fujii, Tatsuya'
'Naito, Asako'
'Yamaguchi, Syuhei'
'Wada, Akira'
'Funahashi, Yasuhiro'
'Jitsukawa, Koichiro'
'Nagatomo, Shigenori'
'Kitagawa, Teizo'
'Masuda, Hideki'

_publ_section_title
;
 Construction of a square-planar hydroperoxo-copper(II) complex inducing a
 higher catalytic reactivity
;
_journal_coden_ASTM CHCOFS
_journal_issue 21
_journal_name_full
;
 Chemical Communications (Cambridge, United Kingdom)
;
_journal_page_first 2700
_journal_page_last 2701
_journal_paper_doi 10.1039/b308073k
_journal_year 2003
_chemical_formula_sum 'C22 H24 Cl2 Cu N6 O8'
_chemical_formula_weight 634.92
_space_group_IT_number 14
_symmetry_cell_setting monoclinic
_symmetry_Int_Tables_number 14
_symmetry_space_group_name_Hall '-P 2ybc'
_symmetry_space_group_name_H-M 'P 1 21/c 1'
_audit_creation_date 2003-07-05
_audit_creation_method 'by CrystalStructure v3.51'
_cell_angle_alpha 90
_cell_angle_beta 92.080(4)
_cell_angle_gamma 90
_cell_formula_units_Z 8
_cell_length_a 14.533(3)
_cell_length_b 10.839(3)
_cell_length_c 34.456(8)
_cell_measurement_reflns_used 9797
_cell_measurement_temperature 173.1
_cell_measurement_theta_max 27.5
_cell_measurement_theta_min 3.0
_cell_volume 5424(2)
_computing_cell_refinement CrystalClear
_computing_data_collection CrystalClear
_computing_data_reduction CrystalStructure
_computing_publication_material 'CrystalStructure Ver. 3.51'
_computing_structure_refinement CRYSTALS
_computing_structure_solution SIR92
_diffrn_detector_area_resol_mean 7.31
_diffrn_measured_fraction_theta_full 0.9127
_diffrn_measured_fraction_theta_max 0.9127
_diffrn_measurement_device_type 'Rigaku Mercury'
_diffrn_measurement_method \w
_diffrn_radiation_type 'Mo K\a'
_diffrn_radiation_wavelength 0.7107
_diffrn_reflns_av_R_equivalents 0.039
_diffrn_reflns_limit_h_max 18
_diffrn_reflns_limit_h_min -18
_diffrn_reflns_limit_k_max 14
_diffrn_reflns_limit_k_min -11
_diffrn_reflns_limit_l_max 44
_diffrn_reflns_limit_l_min -44
_diffrn_reflns_number 11947
_diffrn_reflns_theta_full 27.48
_diffrn_reflns_theta_max 27.48
_exptl_absorpt_coefficient_mu 1.059
_exptl_absorpt_correction_type none
_exptl_crystal_colour green
_exptl_crystal_density_diffrn 1.555
_exptl_crystal_density_method 'not measured'
_exptl_crystal_description block
_exptl_crystal_F_000 2600.00
_exptl_crystal_size_max 0.30
_exptl_crystal_size_mid 0.30
_exptl_crystal_size_min 0.30
_refine_diff_density_max 0.65
_refine_diff_density_min -0.55
_refine_ls_extinction_method none
_refine_ls_goodness_of_fit_ref 1.050
_refine_ls_hydrogen_treatment refall
_refine_ls_number_parameters 745
_refine_ls_number_reflns 6675
_refine_ls_R_factor_gt 0.0520
_refine_ls_shift/su_max 0.0200
_refine_ls_structure_factor_coef Fsqd
_refine_ls_weighting_details 'w = 1/[0.0010Fo^2^ + 0.9000\s^2^(Fo) + 0.0000]/(4Fo^2^)'
_refine_ls_weighting_scheme calc
_refine_ls_wR_factor_ref 0.1350
_reflns_number_gt 6587
_reflns_number_total 11948
_reflns_threshold_expression F^2^>2.0\s(F^2^)
_cod_duplicate_entry 7104868
_cod_data_source_file b308073k.txt
_cod_data_source_block CuTpaMeCN
_cod_original_cell_volume 5424.1(22)
_cod_original_formula_sum 'C44 H48 Cl4 Cu2 N12 O16 '
_cod_database_code 7113686

loop_
_symmetry_equiv_pos_as_xyz
x,y,z
-x,-y,-z
-x,y+1/2,-z+1/2
x,-y+1/2,z+1/2

loop_
_atom_site_label
_atom_site_type_symbol
_atom_site_fract_x
_atom_site_fract_y
_atom_site_fract_z
_atom_site_U_iso_or_equiv
_atom_site_adp_type
_atom_site_occupancy
_atom_site_symmetry_multiplicity
_atom_site_calc_flag
Cu(1) Cu -0.13150(5) 0.34786(7) 0.91644(2) 0.0265(2) Uani 1.00 1 d
Cu(2) Cu 0.37298(5) 0.18973(6) 0.83773(2) 0.0272(2) Uani 1.00 1 d
Cl(1) Cl -0.13983(10) 0.8090(2) 0.95692(4) 0.0363(4) Uani 1.00 1 d
Cl(2) Cl 0.14606(10) 0.7476(2) 0.79866(4) 0.0363(4) Uani 1.00 1 d
Cl(3) Cl 0.37699(12) 0.7689(2) 0.95590(6) 0.0477(5) Uani 1.00 1 d
Cl(4) Cl 0.34795(11) 0.2987(2) 0.69914(4) 0.0387(4) Uani 1.00 1 d
O(1) O -0.1741(4) 0.6852(4) 0.9560(2) 0.061(2) Uani 1.00 1 d
O(2) O -0.0863(3) 0.8277(4) 0.99256(13) 0.051(2) Uani 1.00 1 d
O(3) O -0.0819(3) 0.8298(4) 0.92460(13) 0.048(1) Uani 1.00 1 d
O(4) O -0.2140(3) 0.8955(5) 0.9557(2) 0.061(2) Uani 1.00 1 d
O(5) O 0.0615(3) 0.6829(5) 0.8024(2) 0.059(2) Uani 1.00 1 d
O(6) O 0.1792(4) 0.7909(6) 0.8355(2) 0.074(2) Uani 1.00 1 d
O(7) O 0.2140(3) 0.6652(4) 0.78379(13) 0.047(1) Uani 1.00 1 d
O(8) O 0.1323(3) 0.8486(4) 0.7720(2) 0.055(2) Uani 1.00 1 d
O(9) O 0.3827(3) 0.6377(4) 0.9564(2) 0.067(2) Uani 1.00 1 d
O(10) O 0.3368(4) 0.8140(5) 0.9896(2) 0.067(2) Uani 1.00 1 d
O(11) O 0.3105(5) 0.8017(6) 0.9241(2) 0.088(2) Uani 1.00 1 d
O(12) O 0.4599(4) 0.8249(5) 0.9480(3) 0.126(3) Uani 1.00 1 d
O(13) O 0.2611(3) 0.2452(5) 0.6857(2) 0.059(2) Uani 1.00 1 d
O(14) O 0.3300(4) 0.3884(5) 0.7281(1) 0.061(2) Uani 1.00 1 d
O(15) O 0.4078(4) 0.2053(5) 0.7142(2) 0.071(2) Uani 1.00 1 d
O(16) O 0.3906(3) 0.3583(5) 0.6671(1) 0.053(2) Uani 1.00 1 d
N(1) N -0.1294(3) 0.4467(4) 0.86722(13) 0.0251(13) Uani 1.00 1 d
N(2) N -0.2563(3) 0.4340(4) 0.92167(13) 0.0269(13) Uani 1.00 1 d
N(3) N -0.1363(3) 0.2041(4) 0.87798(13) 0.0262(13) Uani 1.00 1 d
N(4) N -0.0159(3) 0.4463(4) 0.9295(1) 0.0288(13) Uani 1.00 1 d
N(5) N -0.1309(3) 0.2467(5) 0.9636(1) 0.034(2) Uani 1.00 1 d
N(6) N 0.3656(3) 0.3751(4) 0.84314(13) 0.0247(13) Uani 1.00 1 d
N(7) N 0.2483(3) 0.2151(4) 0.80706(13) 0.0273(13) Uani 1.00 1 d
N(8) N 0.3625(3) 0.1969(4) 0.89664(13) 0.0263(13) Uani 1.00 1 d
N(9) N 0.4852(3) 0.2295(4) 0.80689(13) 0.0264(13) Uani 1.00 1 d
N(10) N 0.3816(3) 0.0081(5) 0.8347(2) 0.035(2) Uani 1.00 1 d
N(11) N 0.6069(5) 0.2352(6) 0.8846(2) 0.063(2) Uani 1.00 1 d
N(12) N 0.1111(4) 0.2436(7) 0.8859(2) 0.064(2) Uani 1.00 1 d
C(1) C -0.2268(4) 0.4719(6) 0.8549(2) 0.031(2) Uani 1.00 1 d
C(2) C -0.2807(4) 0.4979(5) 0.8896(2) 0.028(2) Uani 1.00 1 d
C(3) C -0.3562(4) 0.5764(6) 0.8889(2) 0.035(2) Uani 1.00 1 d
C(4) C -0.4091(4) 0.5846(6) 0.9211(2) 0.040(2) Uani 1.00 1 d
C(5) C -0.3873(4) 0.5144(6) 0.9530(2) 0.040(2) Uani 1.00 1 d
C(6) C -0.3082(4) 0.4396(6) 0.9523(2) 0.033(2) Uani 1.00 1 d
C(7) C -0.0843(4) 0.3688(5) 0.8380(2) 0.031(2) Uani 1.00 1 d
C(8) C -0.1158(4) 0.2372(5) 0.8413(2) 0.028(2) Uani 1.00 1 d
C(9) C -0.1224(4) 0.1591(6) 0.8105(2) 0.039(2) Uani 1.00 1 d
C(10) C -0.1514(5) 0.0392(6) 0.8170(2) 0.043(2) Uani 1.00 1 d
C(11) C -0.1713(4) 0.0023(7) 0.8538(2) 0.044(2) Uani 1.00 1 d
C(12) C -0.1634(4) 0.0896(6) 0.8839(2) 0.034(2) Uani 1.00 1 d
C(13) C -0.0787(4) 0.5612(5) 0.8759(2) 0.031(2) Uani 1.00 1 d
C(14) C -0.0004(4) 0.5348(5) 0.9041(2) 0.031(2) Uani 1.00 1 d
C(15) C 0.0817(4) 0.6020(6) 0.9049(2) 0.041(2) Uani 1.00 1 d
C(16) C 0.1465(5) 0.5750(6) 0.9339(2) 0.048(2) Uani 1.00 1 d
C(17) C 0.1305(4) 0.4848(6) 0.9608(2) 0.045(2) Uani 1.00 1 d
C(18) C 0.0483(4) 0.4203(6) 0.9572(2) 0.038(2) Uani 1.00 1 d
C(19) C -0.1272(4) 0.1874(6) 0.9905(2) 0.032(2) Uani 1.00 1 d
C(20) C -0.1214(4) 0.1091(6) 1.0248(2) 0.037(2) Uani 1.00 1 d
C(21) C 0.2671(4) 0.4100(5) 0.8401(2) 0.030(2) Uani 1.00 1 d
C(22) C 0.2168(4) 0.3310(5) 0.8104(2) 0.026(2) Uani 1.00 1 d
C(23) C 0.1394(4) 0.3702(6) 0.7890(2) 0.034(2) Uani 1.00 1 d
C(24) C 0.0929(4) 0.2884(6) 0.7651(2) 0.038(2) Uani 1.00 1 d
C(25) C 0.1251(4) 0.1699(6) 0.7626(2) 0.040(2) Uani 1.00 1 d
C(26) C 0.2023(4) 0.1361(6) 0.7836(2) 0.036(2) Uani 1.00 1 d
C(27) C 0.4050(4) 0.4043(5) 0.8821(2) 0.029(2) Uani 1.00 1 d
C(28) C 0.3762(4) 0.3114(5) 0.9110(2) 0.025(2) Uani 1.00 1 d
C(29) C 0.3672(4) 0.3378(6) 0.9496(2) 0.037(2) Uani 1.00 1 d
C(30) C 0.3447(5) 0.2442(6) 0.9751(2) 0.043(2) Uani 1.00 1 d
C(31) C 0.3305(4) 0.1262(6) 0.9606(2) 0.040(2) Uani 1.00 1 d
C(32) C 0.3395(4) 0.1072(6) 0.9208(2) 0.033(2) Uani 1.00 1 d
C(33) C 0.4174(4) 0.4316(5) 0.8118(2) 0.029(2) Uani 1.00 1 d
C(34) C 0.4967(4) 0.3499(5) 0.8004(2) 0.026(2) Uani 1.00 1 d
C(35) C 0.5728(4) 0.3968(6) 0.7824(2) 0.033(2) Uani 1.00 1 d
C(36) C 0.6399(4) 0.3147(6) 0.7709(2) 0.036(2) Uani 1.00 1 d
C(37) C 0.6278(4) 0.1907(6) 0.7771(2) 0.038(2) Uani 1.00 1 d
C(38) C 0.5503(4) 0.1511(6) 0.7956(2) 0.032(2) Uani 1.00 1 d
C(39) C 0.3908(4) -0.0953(6) 0.8364(2) 0.031(2) Uani 1.00 1 d
C(40) C 0.4025(4) -0.2275(5) 0.8385(2) 0.042(2) Uani 1.00 1 d
C(41) C 0.6034(4) 0.1470(7) 0.9021(2) 0.046(2) Uani 1.00 1 d
C(42) C 0.5971(5) 0.0324(8) 0.9246(3) 0.070(3) Uani 1.00 1 d
C(43) C 0.0985(5) 0.1405(8) 0.8828(2) 0.048(2) Uani 1.00 1 d
C(44) C 0.0818(6) 0.0071(8) 0.8775(3) 0.070(3) Uani 1.00 1 d
H(1) H -0.2290(4) 0.5416(6) 0.8382(2) 0.038(2) Uiso 1.00 1 c
H(2) H -0.2519(4) 0.4023(6) 0.8416(2) 0.037(2) Uiso 1.00 1 c
H(3) H -0.3711(4) 0.6240(6) 0.8664(2) 0.042(2) Uiso 1.00 1 c
H(4) H -0.4606(4) 0.6385(6) 0.9211(2) 0.048(2) Uiso 1.00 1 c
H(5) H -0.4244(4) 0.5162(6) 0.9751(2) 0.048(2) Uiso 1.00 1 c
H(6) H -0.2914(4) 0.3919(6) 0.9745(2) 0.039(2) Uiso 1.00 1 c
H(7) H -0.0993(4) 0.3989(5) 0.8127(2) 0.037(2) Uiso 1.00 1 c
H(8) H -0.0195(4) 0.3723(5) 0.8427(2) 0.037(2) Uiso 1.00 1 c
H(9) H -0.1072(4) 0.1859(6) 0.7853(2) 0.047(2) Uiso 1.00 1 c
H(10) H -0.1579(5) -0.0171(6) 0.7960(2) 0.052(2) Uiso 1.00 1 c
H(11) H -0.1898(4) -0.0800(7) 0.8589(2) 0.053(2) Uiso 1.00 1 c
H(12) H -0.1776(4) 0.0654(6) 0.9095(2) 0.040(2) Uiso 1.00 1 c
H(13) H -0.0554(4) 0.5935(5) 0.8525(2) 0.038(2) Uiso 1.00 1 c
H(14) H -0.1190(4) 0.6198(5) 0.8868(2) 0.038(2) Uiso 1.00 1 c
H(15) H 0.0925(4) 0.6638(6) 0.8860(2) 0.050(2) Uiso 1.00 1 c
H(16) H 0.2031(5) 0.6190(6) 0.9354(2) 0.057(2) Uiso 1.00 1 c
H(17) H 0.1741(4) 0.4671(6) 0.9812(2) 0.054(2) Uiso 1.00 1 c
H(18) H 0.0368(4) 0.3556(6) 0.9750(2) 0.045(2) Uiso 1.00 1 c
H(19) H -0.1642(4) 0.1371(6) 1.0431(2) 0.045(2) Uiso 1.00 1 c
H(20) H -0.1354(4) 0.0263(6) 1.0177(2) 0.045(2) Uiso 1.00 1 c
H(21) H -0.0609(4) 0.1129(6) 1.0361(2) 0.045(2) Uiso 1.00 1 c
H(22) H 0.2405(4) 0.3992(5) 0.8647(2) 0.036(2) Uiso 1.00 1 c
H(23) H 0.2619(4) 0.4940(5) 0.8325(2) 0.036(2) Uiso 1.00 1 c
H(24) H 0.1186(4) 0.4528(6) 0.7914(2) 0.041(2) Uiso 1.00 1 c
H(25) H 0.0396(4) 0.3135(6) 0.7503(2) 0.045(2) Uiso 1.00 1 c
H(26) H 0.0939(4) 0.1120(6) 0.7461(2) 0.047(2) Uiso 1.00 1 c
H(27) H 0.2246(4) 0.0541(6) 0.7815(2) 0.043(2) Uiso 1.00 1 c
H(28) H 0.4703(4) 0.4033(5) 0.8811(2) 0.034(2) Uiso 1.00 1 c
H(29) H 0.3853(4) 0.4840(5) 0.8898(2) 0.034(2) Uiso 1.00 1 c
H(30) H 0.3771(4) 0.4194(6) 0.9589(2) 0.044(2) Uiso 1.00 1 c
H(31) H 0.3384(5) 0.2610(6) 1.0019(2) 0.052(2) Uiso 1.00 1 c
H(32) H 0.3153(4) 0.0601(6) 0.9773(2) 0.048(2) Uiso 1.00 1 c
H(33) H 0.3289(4) 0.0270(6) 0.9105(2) 0.040(2) Uiso 1.00 1 c
H(34) H 0.3772(4) 0.4434(5) 0.7897(2) 0.035(2) Uiso 1.00 1 c
H(35) H 0.4409(4) 0.5091(5) 0.8204(2) 0.035(2) Uiso 1.00 1 c
H(36) H 0.5788(4) 0.4830(6) 0.7782(2) 0.040(2) Uiso 1.00 1 c
H(37) H 0.6936(4) 0.3441(6) 0.7590(2) 0.044(2) Uiso 1.00 1 c
H(38) H 0.6720(4) 0.1329(6) 0.7686(2) 0.045(2) Uiso 1.00 1 c
H(39) H 0.5429(4) 0.0655(6) 0.8005(2) 0.039(2) Uiso 1.00 1 c
H(40) H 0.3663(4) -0.2601(5) 0.8585(2) 0.050(2) Uiso 1.00 1 c
H(41) H 0.3834(4) -0.2630(5) 0.8143(2) 0.050(2) Uiso 1.00 1 c
H(42) H 0.4655(4) -0.2463(5) 0.8439(2) 0.050(2) Uiso 1.00 1 c

loop_
_atom_site_aniso_label
_atom_site_aniso_U_11
_atom_site_aniso_U_22
_atom_site_aniso_U_33
_atom_site_aniso_U_12
_atom_site_aniso_U_13
_atom_site_aniso_U_23
Cu(1) 0.0282(4) 0.0274(4) 0.0243(4) 0.0001(3) 0.0040(3) 0.0047(3)
Cu(2) 0.0320(4) 0.0156(4) 0.0342(4) 0.0007(3) 0.0027(3) -0.0022(3)
Cl(1) 0.0362(8) 0.0337(8) 0.0392(9) 0.0027(7) 0.0037(7) 0.0039(7)
Cl(2) 0.0322(8) 0.0435(10) 0.0331(8) -0.0037(7) 0.0005(6) -0.0023(7)
Cl(3) 0.0464(10) 0.0287(9) 0.0698(12) -0.0084(8) 0.0292(9) -0.0045(8)
Cl(4) 0.0510(10) 0.0279(8) 0.0372(8) -0.0010(8) 0.0011(7) -0.0019(7)
O(1) 0.079(4) 0.037(3) 0.067(4) -0.022(3) 0.010(3) -0.005(3)
O(2) 0.058(3) 0.047(3) 0.048(3) 0.005(3) -0.010(2) 0.001(2)
O(3) 0.045(3) 0.055(3) 0.046(3) 0.002(2) 0.015(2) 0.003(2)
O(4) 0.047(3) 0.073(4) 0.063(3) 0.027(3) 0.014(2) 0.025(3)
O(5) 0.028(2) 0.079(4) 0.070(4) -0.013(3) 0.001(2) 0.020(3)
O(6) 0.063(3) 0.112(5) 0.046(3) -0.003(3) -0.007(3) -0.037(3)
O(7) 0.050(3) 0.041(3) 0.051(3) 0.008(2) 0.016(2) -0.000(2)
O(8) 0.059(3) 0.033(3) 0.073(4) -0.003(2) -0.003(3) 0.008(3)
O(9) 0.069(4) 0.028(3) 0.107(5) 0.000(3) 0.039(3) -0.002(3)
O(10) 0.084(4) 0.047(3) 0.073(4) 0.015(3) 0.032(3) -0.001(3)
O(11) 0.131(6) 0.069(4) 0.064(4) -0.012(4) 0.015(4) 0.010(3)
O(12) 0.062(4) 0.050(4) 0.271(10) -0.018(3) 0.086(5) -0.016(5)
O(13) 0.052(3) 0.051(3) 0.074(4) -0.019(3) 0.006(3) -0.016(3)
O(14) 0.090(4) 0.049(3) 0.045(3) 0.001(3) -0.003(3) -0.021(3)
O(15) 0.083(4) 0.051(4) 0.079(4) 0.020(3) -0.010(3) 0.017(3)
O(16) 0.056(3) 0.050(3) 0.052(3) -0.003(3) 0.012(2) 0.009(3)
N(1) 0.026(3) 0.023(3) 0.026(3) 0.001(2) 0.005(2) 0.006(2)
N(2) 0.027(3) 0.026(3) 0.027(3) -0.001(2) 0.004(2) -0.000(2)
N(3) 0.024(3) 0.027(3) 0.027(3) 0.000(2) 0.005(2) 0.002(2)
N(4) 0.028(3) 0.026(3) 0.032(3) -0.004(2) -0.003(2) -0.003(2)
N(5) 0.036(3) 0.035(3) 0.030(3) -0.003(2) 0.000(2) 0.005(2)
N(6) 0.028(3) 0.020(3) 0.026(3) 0.001(2) -0.002(2) -0.000(2)
N(7) 0.025(3) 0.024(3) 0.033(3) 0.001(2) 0.002(2) -0.004(2)
N(8) 0.030(3) 0.018(2) 0.031(3) -0.003(2) 0.004(2) -0.002(2)
N(9) 0.030(3) 0.022(3) 0.028(3) 0.000(2) 0.000(2) -0.001(2)
N(10) 0.040(3) 0.021(3) 0.044(3) 0.002(2) 0.011(3) -0.003(2)
N(11) 0.073(5) 0.045(4) 0.069(5) -0.003(4) -0.027(4) 0.003(4)
N(12) 0.054(4) 0.066(5) 0.072(5) 0.003(4) 0.021(4) -0.006(4)
C(1) 0.028(3) 0.033(4) 0.033(3) 0.005(3) 0.001(3) 0.007(3)
C(2) 0.025(3) 0.025(3) 0.035(3) -0.004(3) -0.001(3) -0.002(3)
C(3) 0.030(3) 0.032(4) 0.043(4) 0.006(3) 0.003(3) 0.002(3)
C(4) 0.027(3) 0.040(4) 0.055(4) 0.008(3) 0.005(3) -0.010(3)
C(5) 0.028(3) 0.051(4) 0.041(4) -0.003(3) 0.012(3) -0.019(3)
C(6) 0.033(3) 0.036(4) 0.029(3) -0.009(3) 0.001(3) -0.004(3)
C(7) 0.027(3) 0.033(4) 0.032(3) 0.003(3) 0.008(3) 0.005(3)
C(8) 0.032(3) 0.024(3) 0.028(3) 0.001(3) 0.002(3) -0.001(3)
C(9) 0.048(4) 0.046(4) 0.023(3) 0.001(3) 0.002(3) -0.002(3)
C(10) 0.055(4) 0.040(4) 0.035(4) 0.002(3) -0.009(3) -0.006(3)
C(11) 0.045(4) 0.036(4) 0.051(4) -0.001(3) -0.007(3) -0.001(3)
C(12) 0.034(3) 0.032(4) 0.035(4) 0.001(3) -0.000(3) 0.007(3)
C(13) 0.040(3) 0.023(3) 0.031(3) -0.002(3) 0.008(3) 0.002(3)
C(14) 0.033(3) 0.020(3) 0.042(4) 0.002(3) 0.004(3) -0.002(3)
C(15) 0.039(4) 0.037(4) 0.048(4) -0.006(3) 0.010(3) -0.001(3)
C(16) 0.039(4) 0.039(4) 0.066(5) -0.013(3) -0.000(4) -0.013(4)
C(17) 0.036(4) 0.040(4) 0.059(5) -0.002(3) -0.010(3) -0.008(4)
C(18) 0.041(4) 0.035(4) 0.037(4) -0.003(3) 0.000(3) -0.003(3)
C(19) 0.031(3) 0.034(4) 0.033(3) -0.003(3) 0.001(3) -0.002(3)
C(20) 0.041(4) 0.043(4) 0.028(3) -0.001(3) 0.001(3) 0.011(3)
C(21) 0.028(3) 0.024(3) 0.038(4) 0.007(3) 0.002(3) 0.001(3)
C(22) 0.021(3) 0.025(3) 0.031(3) -0.000(2) 0.003(2) 0.001(2)
C(23) 0.035(3) 0.033(4) 0.035(3) 0.003(3) 0.007(3) 0.007(3)
C(24) 0.024(3) 0.053(5) 0.038(4) -0.008(3) -0.005(3) 0.002(3)
C(25) 0.035(4) 0.043(4) 0.041(4) -0.009(3) -0.009(3) -0.004(3)
C(26) 0.039(4) 0.029(4) 0.038(4) -0.004(3) 0.003(3) -0.007(3)
C(27) 0.035(3) 0.023(3) 0.028(3) -0.003(3) -0.003(3) -0.005(3)
C(28) 0.022(3) 0.024(3) 0.028(3) -0.003(3) -0.003(2) -0.000(2)
C(29) 0.046(4) 0.027(4) 0.038(4) -0.001(3) 0.003(3) -0.005(3)
C(30) 0.057(4) 0.040(4) 0.034(4) -0.007(3) 0.008(3) -0.001(3)
C(31) 0.047(4) 0.035(4) 0.039(4) -0.006(3) 0.008(3) 0.007(3)
C(32) 0.042(4) 0.021(3) 0.037(4) -0.003(3) 0.003(3) 0.002(3)
C(33) 0.036(3) 0.018(3) 0.033(3) 0.001(3) -0.002(3) -0.001(3)
C(34) 0.033(3) 0.019(3) 0.024(3) -0.001(3) -0.003(2) -0.003(2)
C(35) 0.037(4) 0.027(3) 0.035(3) -0.002(3) -0.000(3) 0.004(3)
C(36) 0.035(3) 0.038(4) 0.036(3) -0.002(3) 0.007(3) 0.003(3)
C(37) 0.039(4) 0.036(4) 0.039(4) 0.004(3) 0.006(3) -0.001(3)
C(38) 0.033(3) 0.025(3) 0.038(3) 0.005(3) -0.000(3) -0.001(3)
C(39) 0.029(3) 0.025(3) 0.039(4) 0.000(3) 0.003(3) -0.002(3)
C(40) 0.043(4) 0.020(3) 0.062(5) -0.002(3) 0.007(3) -0.002(3)
C(41) 0.033(4) 0.052(5) 0.053(5) -0.003(4) -0.013(3) -0.012(4)
C(42) 0.060(5) 0.052(5) 0.098(7) -0.003(4) -0.004(5) 0.032(5)
C(43) 0.037(4) 0.063(5) 0.045(4) 0.008(4) 0.011(3) 0.010(4)
C(44) 0.083(6) 0.044(5) 0.082(6) -0.003(5) -0.001(5) 0.008(5)

loop_
_atom_type_symbol
_atom_type_description
_atom_type_scat_dispersion_real
_atom_type_scat_dispersion_imag
_atom_type_scat_source
C C 0.003 0.002
;
International Tables for Crystallography
(1992, Vol. C, Tables 4.2.6.8 and 6.1.1.4)
;
H H 0.000 0.000
;
International Tables for Crystallography
(1992, Vol. C, Table 6.1.1.4)
;
Cl Cl 0.148 0.159
;
International Tables for Crystallography
(1992, Vol. C, Tables 4.2.6.8 and 6.1.1.4)
;
Cu Cu 0.320 1.265
;
International Tables for Crystallography
(1992, Vol. C, Tables 4.2.6.8 and 6.1.1.4)
;
N N 0.006 0.003
;
International Tables for Crystallography
(1992, Vol. C, Tables 4.2.6.8 and 6.1.1.4)
;
O O 0.011 0.006
;
International Tables for Crystallography
(1992, Vol. C, Tables 4.2.6.8 and 6.1.1.4)
;

loop_
_geom_angle_atom_site_label_1
_geom_angle_atom_site_label_2
_geom_angle_atom_site_label_3
_geom_angle
_geom_angle_publ_flag
N(1) Cu(1) N(2) 82.7(2) yes
N(1) Cu(1) N(3) 82.0(2) yes
N(1) Cu(1) N(4) 82.4(2) yes
N(1) Cu(1) N(5) 177.9(2) yes
N(2) Cu(1) N(3) 113.2(2) yes
N(2) Cu(1) N(4) 118.0(2) yes
N(2) Cu(1) N(5) 99.1(2) yes
N(3) Cu(1) N(4) 123.6(2) yes
N(3) Cu(1) N(5) 96.3(2) yes
N(4) Cu(1) N(5) 97.6(2) yes
N(6) Cu(2) N(7) 82.4(2) yes
N(6) Cu(2) N(8) 82.2(2) yes
N(6) Cu(2) N(9) 83.3(2) yes
N(6) Cu(2) N(10) 177.6(2) yes
N(7) Cu(2) N(8) 113.9(2) yes
N(7) Cu(2) N(9) 114.1(2) yes
N(7) Cu(2) N(10) 99.2(2) yes
N(8) Cu(2) N(9) 127.2(2) yes
N(8) Cu(2) N(10) 95.5(2) yes
N(9) Cu(2) N(10) 97.6(2) yes
O(1) Cl(1) O(2) 109.1(3) yes
O(1) Cl(1) O(3) 110.0(3) yes
O(1) Cl(1) O(4) 110.7(3) yes
O(2) Cl(1) O(3) 108.9(3) yes
O(2) Cl(1) O(4) 108.3(3) yes
O(3) Cl(1) O(4) 109.8(3) yes
O(5) Cl(2) O(6) 110.2(3) yes
O(5) Cl(2) O(7) 109.4(3) yes
O(5) Cl(2) O(8) 109.4(3) yes
O(6) Cl(2) O(7) 108.0(3) yes
O(6) Cl(2) O(8) 110.8(3) yes
O(7) Cl(2) O(8) 109.0(3) yes
O(9) Cl(3) O(10) 111.3(3) yes
O(9) Cl(3) O(11) 106.5(3) yes
O(9) Cl(3) O(12) 112.9(3) yes
O(10) Cl(3) O(11) 104.4(3) yes
O(10) Cl(3) O(12) 113.6(4) yes
O(11) Cl(3) O(12) 107.4(4) yes
O(13) Cl(4) O(14) 108.5(3) yes
O(13) Cl(4) O(15) 110.2(3) yes
O(13) Cl(4) O(16) 109.2(3) yes
O(14) Cl(4) O(15) 110.8(3) yes
O(14) Cl(4) O(16) 109.1(3) yes
O(15) Cl(4) O(16) 108.9(3) yes
C(1) N(1) C(7) 110.5(4) yes
C(1) N(1) C(13) 111.6(4) yes
C(1) N(1) Cu(1) 107.1(3) yes
C(7) N(1) C(13) 112.8(4) yes
C(7) N(1) Cu(1) 106.8(3) yes
C(13) N(1) Cu(1) 107.6(3) yes
C(2) N(2) C(6) 119.5(5) yes
C(2) N(2) Cu(1) 111.8(4) yes
C(6) N(2) Cu(1) 128.6(4) yes
C(8) N(3) C(12) 117.9(5) yes
C(8) N(3) Cu(1) 113.5(4) yes
C(12) N(3) Cu(1) 128.3(4) yes
C(14) N(4) C(18) 119.5(5) yes
C(14) N(4) Cu(1) 113.3(4) yes
C(18) N(4) Cu(1) 126.7(4) yes
C(19) N(5) Cu(1) 177.4(5) yes
C(21) N(6) C(27) 110.5(4) yes
C(21) N(6) C(33) 111.2(4) yes
C(21) N(6) Cu(2) 107.6(3) yes
C(27) N(6) C(33) 112.7(4) yes
C(27) N(6) Cu(2) 106.1(3) yes
C(33) N(6) Cu(2) 108.4(3) yes
C(22) N(7) C(26) 118.9(5) yes
C(22) N(7) Cu(2) 112.0(3) yes
C(26) N(7) Cu(2) 128.9(4) yes
C(28) N(8) C(32) 118.6(5) yes
C(28) N(8) Cu(2) 112.6(4) yes
C(32) N(8) Cu(2) 128.6(4) yes
C(34) N(9) C(38) 118.5(5) yes
C(34) N(9) Cu(2) 113.9(4) yes
C(38) N(9) Cu(2) 127.4(4) yes
C(39) N(10) Cu(2) 173.5(5) yes
C(2) C(1) H(1) 109.4(6) no
C(2) C(1) H(2) 109.8(6) no
C(2) C(1) N(1) 109.4(4) yes
H(1) C(1) H(2) 109.5(7) no
H(1) C(1) N(1) 109.3(6) no
H(2) C(1) N(1) 109.6(6) no
C(3) C(2) N(2) 121.1(5) yes
C(3) C(2) C(1) 123.0(5) yes
N(2) C(2) C(1) 115.8(5) yes
C(4) C(3) H(3) 120.4(7) no
C(4) C(3) C(2) 119.4(6) yes
H(3) C(3) C(2) 120.2(7) no
C(5) C(4) H(4) 120.0(8) no
C(5) C(4) C(3) 119.6(6) yes
H(4) C(4) C(3) 120.4(8) no
C(6) C(5) H(5) 120.9(7) no
C(6) C(5) C(4) 118.2(6) yes
H(5) C(5) C(4) 120.9(7) no
H(6) C(6) N(2) 118.8(7) no
H(6) C(6) C(5) 119.1(7) no
N(2) C(6) C(5) 122.1(5) yes
C(8) C(7) H(7) 109.5(6) no
C(8) C(7) H(8) 109.2(6) no
C(8) C(7) N(1) 110.3(5) yes
H(7) C(7) H(8) 109.5(8) no
H(7) C(7) N(1) 109.6(6) no
H(8) C(7) N(1) 108.8(6) no
C(9) C(8) N(3) 123.5(5) yes
C(9) C(8) C(7) 123.2(5) yes
N(3) C(8) C(7) 113.4(5) yes
C(10) C(9) H(9) 121.1(7) no
C(10) C(9) C(8) 118.1(6) yes
H(9) C(9) C(8) 120.8(8) no
C(11) C(10) H(10) 120.1(8) no
C(11) C(10) C(9) 119.9(6) yes
H(10) C(10) C(9) 120.0(8) no
C(12) C(11) H(11) 121.0(8) no
C(12) C(11) C(10) 118.1(6) yes
H(11) C(11) C(10) 120.9(8) no
H(12) C(12) N(3) 118.6(7) no
H(12) C(12) C(11) 119.0(7) no
N(3) C(12) C(11) 122.5(6) yes
C(14) C(13) H(13) 109.5(6) no
C(14) C(13) H(14) 109.5(6) no
C(14) C(13) N(1) 109.5(5) yes
H(13) C(13) H(14) 109.5(7) no
H(13) C(13) N(1) 109.3(6) no
H(14) C(13) N(1) 109.5(6) no
C(15) C(14) N(4) 122.1(6) yes
C(15) C(14) C(13) 122.7(5) yes
N(4) C(14) C(13) 115.1(5) yes
C(16) C(15) H(15) 121.3(7) no
C(16) C(15) C(14) 117.6(6) yes
H(15) C(15) C(14) 121.1(7) no
C(17) C(16) H(16) 119.2(8) no
C(17) C(16) C(15) 120.8(6) yes
H(16) C(16) C(15) 120.0(8) no
C(18) C(17) H(17) 120.9(8) no
C(18) C(17) C(16) 117.8(6) yes
H(17) C(17) C(16) 121.3(8) no
H(18) C(18) N(4) 118.8(7) no
H(18) C(18) C(17) 119.0(7) no
N(4) C(18) C(17) 122.2(6) yes
C(20) C(19) N(5) 178.9(6) yes
H(19) C(20) H(20) 109.5(8) no
H(19) C(20) H(21) 109.5(8) no
H(19) C(20) C(19) 109.4(7) no
H(20) C(20) H(21) 109.5(8) no
H(20) C(20) C(19) 109.6(7) no
H(21) C(20) C(19) 109.4(7) no
C(22) C(21) H(22) 109.5(6) no
C(22) C(21) H(23) 108.9(6) no
C(22) C(21) N(6) 110.3(4) yes
H(22) C(21) H(23) 109.5(7) no
H(22) C(21) N(6) 109.3(6) no
H(23) C(21) N(6) 109.4(6) no
C(23) C(22) N(7) 120.9(5) yes
C(23) C(22) C(21) 123.4(5) yes
N(7) C(22) C(21) 115.5(5) yes
C(24) C(23) H(24) 120.6(7) no
C(24) C(23) C(22) 119.5(6) yes
H(24) C(23) C(22) 119.8(7) no
C(25) C(24) H(25) 120.5(8) no
C(25) C(24) C(23) 118.7(6) yes
H(25) C(24) C(23) 120.7(8) no
C(26) C(25) H(26) 120.3(8) no
C(26) C(25) C(24) 119.6(6) yes
H(26) C(25) C(24) 120.0(7) no
H(27) C(26) N(7) 118.7(7) no
H(27) C(26) C(25) 119.1(7) no
N(7) C(26) C(25) 122.2(6) yes
C(28) C(27) H(28) 108.7(6) no
C(28) C(27) H(29) 109.5(6) no
C(28) C(27) N(6) 110.7(5) yes
H(28) C(27) H(29) 109.5(7) no
H(28) C(27) N(6) 108.7(6) no
H(29) C(27) N(6) 109.7(6) no
C(29) C(28) N(8) 122.0(5) yes
C(29) C(28) C(27) 123.1(5) yes
N(8) C(28) C(27) 114.8(5) yes
C(30) C(29) H(30) 120.2(7) no
C(30) C(29) C(28) 119.5(6) yes
H(30) C(29) C(28) 120.2(7) no
C(31) C(30) H(31) 120.5(8) no
C(31) C(30) C(29) 118.9(6) yes
H(31) C(30) C(29) 120.6(8) no
C(32) C(31) H(32) 121.0(7) no
C(32) C(31) C(30) 118.1(6) yes
H(32) C(31) C(30) 120.9(7) no
H(33) C(32) N(8) 118.3(7) no
H(33) C(32) C(31) 118.9(7) no
N(8) C(32) C(31) 122.8(6) yes
C(34) C(33) H(34) 108.9(6) no
C(34) C(33) H(35) 109.3(6) no
C(34) C(33) N(6) 111.1(4) yes
H(34) C(33) H(35) 109.5(7) no
H(34) C(33) N(6) 109.1(6) no
H(35) C(33) N(6) 109.0(6) no
C(35) C(34) N(9) 122.8(5) yes
C(35) C(34) C(33) 121.9(5) yes
N(9) C(34) C(33) 115.2(5) yes
C(36) C(35) H(36) 121.2(7) no
C(36) C(35) C(34) 118.2(6) yes
H(36) C(35) C(34) 120.6(7) no
C(37) C(36) H(37) 120.5(7) no
C(37) C(36) C(35) 119.2(6) yes
H(37) C(36) C(35) 120.3(7) no
C(38) C(37) H(38) 120.6(7) no
C(38) C(37) C(36) 119.1(6) yes
H(38) C(37) C(36) 120.4(7) no
H(39) C(38) N(9) 118.8(6) no
H(39) C(38) C(37) 119.0(7) no
N(9) C(38) C(37) 122.2(6) yes
C(40) C(39) N(10) 179.8(6) yes
H(40) C(40) H(41) 109.5(8) no
H(40) C(40) H(42) 109.5(9) no
H(40) C(40) C(39) 109.8(7) no
H(41) C(40) H(42) 109.5(8) no
H(41) C(40) C(39) 109.1(7) no
H(42) C(40) C(39) 109.5(7) no
C(42) C(41) N(11) 179.0(8) yes
C(44) C(43) N(12) 178.4(8) yes

loop_
_geom_bond_atom_site_label_1
_geom_bond_atom_site_label_2
_geom_bond_distance
_geom_bond_publ_flag
Cu(1) N(1) 2.007(5) yes
Cu(1) N(2) 2.054(5) yes
Cu(1) N(3) 2.045(5) yes
Cu(1) N(4) 2.027(5) yes
Cu(1) N(5) 1.961(5) yes
Cu(2) N(6) 2.021(5) yes
Cu(2) N(7) 2.082(4) yes
Cu(2) N(8) 2.043(5) yes
Cu(2) N(9) 2.024(5) yes
Cu(2) N(10) 1.976(5) yes
Cl(1) O(1) 1.431(5) yes
Cl(1) O(2) 1.444(5) yes
Cl(1) O(3) 1.438(5) yes
Cl(1) O(4) 1.428(5) yes
Cl(2) O(5) 1.425(5) yes
Cl(2) O(6) 1.422(5) yes
Cl(2) O(7) 1.439(5) yes
Cl(2) O(8) 1.440(5) yes
Cl(3) O(9) 1.425(5) yes
Cl(3) O(10) 1.406(6) yes
Cl(3) O(11) 1.477(6) yes
Cl(3) O(12) 1.385(6) yes
Cl(4) O(13) 1.449(5) yes
Cl(4) O(14) 1.425(5) yes
Cl(4) O(15) 1.421(6) yes
Cl(4) O(16) 1.439(5) yes
N(1) C(1) 1.488(7) yes
N(1) C(7) 1.483(7) yes
N(1) C(13) 1.468(7) yes
N(2) C(2) 1.341(7) yes
N(2) C(6) 1.320(7) yes
N(3) C(8) 1.358(7) yes
N(3) C(12) 1.321(8) yes
N(4) C(14) 1.324(8) yes
N(4) C(18) 1.340(8) yes
N(5) C(19) 1.127(8) yes
N(6) C(21) 1.481(7) yes
N(6) C(27) 1.475(7) yes
N(6) C(33) 1.472(7) yes
N(7) C(22) 1.343(7) yes
N(7) C(26) 1.339(7) yes
N(8) C(28) 1.348(7) yes
N(8) C(32) 1.331(7) yes
N(9) C(34) 1.335(7) yes
N(9) C(38) 1.340(7) yes
N(10) C(39) 1.129(8) yes
N(11) C(41) 1.133(10) yes
N(12) C(43) 1.137(11) yes
C(1) C(2) 1.480(8) yes
C(1) H(1) 0.950(8) no
C(1) H(2) 0.950(8) no
C(2) C(3) 1.388(8) yes
C(3) C(4) 1.374(9) yes
C(3) H(3) 0.950(9) no
C(4) C(5) 1.366(9) yes
C(4) H(4) 0.950(9) no
C(5) C(6) 1.407(8) yes
C(5) H(5) 0.950(9) no
C(6) H(6) 0.950(8) no
C(7) C(8) 1.503(8) yes
C(7) H(7) 0.950(8) no
C(7) H(8) 0.950(8) no
C(8) C(9) 1.358(8) yes
C(9) C(10) 1.387(10) yes
C(9) H(9) 0.950(9) no
C(10) C(11) 1.370(10) yes
C(10) H(10) 0.950(10) no
C(11) C(12) 1.404(9) yes
C(11) H(11) 0.950(10) no
C(12) H(12) 0.950(9) no
C(13) C(14) 1.498(8) yes
C(13) H(13) 0.950(8) no
C(13) H(14) 0.950(8) no
C(14) C(15) 1.397(9) yes
C(15) C(16) 1.381(10) yes
C(15) H(15) 0.950(10) no
C(16) C(17) 1.372(10) yes
C(16) H(16) 0.950(10) no
C(17) C(18) 1.386(9) yes
C(17) H(17) 0.950(10) no
C(18) H(18) 0.950(9) no
C(19) C(20) 1.455(9) yes
C(20) H(19) 0.950(9) no
C(20) H(20) 0.950(9) no
C(20) H(21) 0.950(8) no
C(21) C(22) 1.506(8) yes
C(21) H(22) 0.950(8) no
C(21) H(23) 0.950(8) no
C(22) C(23) 1.387(8) yes
C(23) C(24) 1.373(9) yes
C(23) H(24) 0.950(9) no
C(24) C(25) 1.371(9) yes
C(24) H(25) 0.950(8) no
C(25) C(26) 1.364(8) yes
C(25) H(26) 0.950(9) no
C(26) H(27) 0.950(9) no
C(27) C(28) 1.488(8) yes
C(27) H(28) 0.950(8) no
C(27) H(29) 0.950(8) no
C(28) C(29) 1.372(8) yes
C(29) C(30) 1.387(9) yes
C(29) H(30) 0.950(9) no
C(30) C(31) 1.386(9) yes
C(30) H(31) 0.950(9) no
C(31) C(32) 1.397(9) yes
C(31) H(32) 0.950(9) no
C(32) H(33) 0.950(8) no
C(33) C(34) 1.516(8) yes
C(33) H(34) 0.950(8) no
C(33) H(35) 0.950(8) no
C(34) C(35) 1.384(8) yes
C(35) C(36) 1.389(9) yes
C(35) H(36) 0.950(9) no
C(36) C(37) 1.373(9) yes
C(36) H(37) 0.950(9) no
C(37) C(38) 1.383(9) yes
C(37) H(38) 0.950(9) no
C(38) H(39) 0.950(9) no
C(39) C(40) 1.444(8) yes
C(40) H(40) 0.950(9) no
C(40) H(41) 0.950(9) no
C(40) H(42) 0.950(9) no
C(41) C(42) 1.469(12) yes
C(43) C(44) 1.476(12) yes

loop_
_geom_contact_atom_site_label_1
_geom_contact_atom_site_label_2
_geom_contact_distance
_geom_contact_publ_flag
_geom_contact_site_symmetry_2
Cu(1) N(1) 2.007(5) yes 55501
Cu(1) N(2) 2.054(5) yes 55501
Cu(1) N(3) 2.045(5) yes 55501
Cu(1) N(4) 2.027(5) yes 55501
Cu(1) N(5) 1.961(5) yes 55501
Cu(1) C(1) 2.829(6) yes 55501
Cu(1) C(2) 2.839(6) yes 55501
Cu(1) C(6) 3.056(6) yes 55501
Cu(1) C(7) 2.820(6) yes 55501
Cu(1) C(8) 2.871(6) yes 55501
Cu(1) C(12) 3.045(6) yes 55501
Cu(1) C(13) 2.823(6) yes 55501
Cu(1) C(14) 2.824(6) yes 55501
Cu(1) C(18) 3.024(6) yes 55501
Cu(1) C(19) 3.087(6) yes 55501
Cu(1) H(2) 3.120(5) no 55501
Cu(1) H(6) 3.158(6) no 55501
Cu(1) H(8) 3.079(6) no 55501
Cu(1) H(12) 3.141(6) no 55501
Cu(1) H(14) 3.127(6) no 55501
Cu(1) H(18) 3.115(6) no 55501
Cu(2) N(6) 2.021(5) yes 55501
Cu(2) N(7) 2.082(4) yes 55501
Cu(2) N(8) 2.043(5) yes 55501
Cu(2) N(9) 2.024(5) yes 55501
Cu(2) N(10) 1.976(5) yes 55501
Cu(2) C(21) 2.844(6) yes 55501
Cu(2) C(22) 2.869(5) yes 55501
Cu(2) C(26) 3.103(6) yes 55501
Cu(2) C(27) 2.813(6) yes 55501
Cu(2) C(28) 2.847(6) yes 55501
Cu(2) C(32) 3.055(6) yes 55501
Cu(2) C(33) 2.851(6) yes 55501
Cu(2) C(34) 2.840(6) yes 55501
Cu(2) C(38) 3.032(6) yes 55501
Cu(2) C(39) 3.101(6) yes 55501
Cu(2) H(22) 3.140(6) no 55501
Cu(2) H(27) 3.204(6) no 55501
Cu(2) H(28) 3.073(6) no 55501
Cu(2) H(33) 3.150(6) no 55501
Cu(2) H(34) 3.210(6) no 55501
Cu(2) H(39) 3.128(6) no 55501
Cl(1) H(12) 3.261(6) no 56501
Cl(1) H(14) 3.192(6) no 55501
Cl(1) H(20) 3.151(6) no 56501
Cl(2) H(15) 3.265(7) no 55501
Cl(2) H(23) 3.407(6) no 55501
Cl(2) H(24) 3.228(7) no 55501
Cl(2) H(27) 3.569(6) no 56501
Cl(2) H(41) 3.473(6) no 56501
Cl(3) H(4) 3.035(7) no 65501
Cl(3) H(16) 3.065(7) no 55501
Cl(3) H(32) 3.370(7) no 56501
Cl(3) H(33) 3.269(6) no 56501
Cl(3) H(40) 3.368(7) no 56501
Cl(4) H(34) 3.506(6) no 55501
O(1) O(2) 2.342(7) yes 55501
O(1) O(3) 2.351(7) yes 55501
O(1) O(4) 2.352(7) yes 55501
O(1) N(2) 3.184(7) yes 55501
O(1) C(2) 3.391(8) yes 55501
O(1) C(6) 3.299(8) yes 55501
O(1) C(13) 3.410(8) yes 55501
O(1) C(14) 3.544(8) yes 55501
O(1) H(14) 2.640(8) no 55501
O(2) O(1) 2.342(7) yes 55501
O(2) O(3) 2.345(6) yes 55501
O(2) O(4) 2.329(7) yes 55501
O(2) C(20) 3.292(8) yes 56501
O(2) H(20) 2.437(8) no 56501
O(2) H(21) 3.450(8) no 56501
O(3) O(1) 2.351(7) yes 55501
O(3) O(2) 2.345(6) yes 55501
O(3) O(4) 2.345(7) yes 55501
O(3) C(11) 3.303(8) yes 56501
O(3) C(12) 3.344(8) yes 56501
O(3) C(13) 3.361(7) yes 55501
O(3) C(14) 3.490(7) yes 55501
O(3) C(15) 3.511(8) yes 55501
O(3) C(44) 3.502(10) yes 56501
O(3) H(11) 2.879(8) no 56501
O(3) H(12) 2.946(8) no 56501
O(3) H(13) 3.597(7) no 55501
O(3) H(14) 2.668(7) no 55501
O(3) H(15) 3.416(8) no 55501
O(4) O(1) 2.352(7) yes 55501
O(4) O(2) 2.329(7) yes 55501
O(4) O(3) 2.345(7) yes 55501
O(4) C(12) 3.351(8) yes 56501
O(4) C(19) 3.595(8) yes 56501
O(4) C(20) 3.550(8) yes 56501
O(4) C(42) 3.267(9) yes 46501
O(4) H(11) 3.380(9) no 56501
O(4) H(12) 2.505(8) no 56501
O(4) H(20) 2.775(8) no 56501
O(5) O(6) 2.335(7) yes 55501
O(5) O(7) 2.338(6) yes 55501
O(5) O(8) 2.338(7) yes 55501
O(5) C(13) 3.559(8) yes 55501
O(5) H(13) 2.649(8) no 55501
O(5) H(15) 2.906(9) no 55501
O(5) H(24) 2.660(8) no 55501
O(6) O(5) 2.335(7) yes 55501
O(6) O(7) 2.315(7) yes 55501
O(6) O(8) 2.355(7) yes 55501
O(6) O(11) 3.543(8) yes 55501
O(6) C(15) 3.486(9) yes 55501
O(6) C(39) 3.312(8) yes 56501
O(6) C(40) 3.249(8) yes 56501
O(6) C(44) 3.120(10) yes 56501
O(6) H(15) 2.583(9) no 55501
O(6) H(23) 3.438(8) no 55501
O(6) H(27) 3.483(9) no 56501
O(6) H(40) 2.859(8) no 56501
O(6) H(41) 3.137(8) no 56501
O(7) O(5) 2.338(6) yes 55501
O(7) O(6) 2.315(7) yes 55501
O(7) O(8) 2.344(6) yes 55501
O(7) C(21) 3.451(7) yes 55501
O(7) C(23) 3.384(8) yes 55501
O(7) C(40) 3.469(8) yes 56501
O(7) H(23) 2.581(7) no 55501
O(7) H(24) 2.705(8) no 55501
O(7) H(34) 3.378(7) no 55501
O(7) H(40) 3.431(8) no 56501
O(7) H(41) 2.754(8) no 56501
O(8) O(5) 2.338(7) yes 55501
O(8) O(6) 2.355(7) yes 55501
O(8) O(7) 2.344(6) yes 55501
O(8) C(25) 3.499(8) yes 56501
O(8) C(26) 3.299(8) yes 56501
O(8) H(26) 3.036(8) no 56501
O(8) H(27) 2.615(8) no 56501
O(9) O(10) 2.338(7) yes 55501
O(9) O(11) 2.326(8) yes 55501
O(9) O(12) 2.342(8) yes 55501
O(9) C(4) 3.352(8) yes 65501
O(9) C(16) 3.556(8) yes 55501
O(9) C(29) 3.266(8) yes 55501
O(9) H(4) 2.619(8) no 65501
O(9) H(5) 3.144(8) no 65501
O(9) H(16) 2.689(8) no 55501
O(9) H(29) 2.837(8) no 55501
O(9) H(30) 2.370(8) no 55501
O(9) H(40) 3.548(9) no 56501
O(10) O(9) 2.338(7) yes 55501
O(10) O(11) 2.278(8) yes 55501
O(10) O(12) 2.335(9) yes 55501
O(10) C(31) 3.529(8) yes 56501
O(10) H(16) 3.386(9) no 55501
O(10) H(32) 2.718(8) no 56501
O(10) H(33) 3.571(8) no 56501
O(11) O(6) 3.543(8) yes 55501
O(11) O(9) 2.326(8) yes 55501
O(11) O(10) 2.278(8) yes 55501
O(11) O(12) 2.308(9) yes 55501
O(11) C(16) 3.447(9) yes 55501
O(11) C(32) 3.341(8) yes 56501
O(11) C(39) 3.466(9) yes 56501
O(11) C(40) 3.298(9) yes 56501
O(11) H(16) 2.560(9) no 55501
O(11) H(32) 3.346(9) no 56501
O(11) H(33) 2.503(8) no 56501
O(11) H(40) 2.520(9) no 56501
O(12) O(9) 2.342(8) yes 55501
O(12) O(10) 2.335(9) yes 55501
O(12) O(11) 2.308(9) yes 55501
O(12) C(4) 3.377(9) yes 65501
O(12) C(42) 3.130(10) yes 56501
O(12) H(4) 2.521(9) no 65501
O(12) H(32) 3.476(9) no 56501
O(12) H(33) 3.149(9) no 56501
O(12) H(40) 3.450(11) no 56501
O(13) O(14) 2.332(7) yes 55501
O(13) O(15) 2.354(7) yes 55501
O(13) O(16) 2.354(7) yes 55501
O(13) C(25) 3.458(8) yes 55501
O(13) H(26) 3.562(8) no 55501
O(14) O(13) 2.332(7) yes 55501
O(14) O(15) 2.343(7) yes 55501
O(14) O(16) 2.332(7) yes 55501
O(14) N(7) 3.545(7) yes 55501
O(14) C(22) 3.385(7) yes 55501
O(14) C(23) 3.541(8) yes 55501
O(14) C(33) 3.143(8) yes 55501
O(14) C(34) 3.436(7) yes 55501
O(14) H(34) 2.287(8) no 55501
O(15) O(13) 2.354(7) yes 55501
O(15) O(14) 2.343(7) yes 55501
O(15) O(16) 2.327(7) yes 55501
O(15) N(9) 3.358(7) yes 55501
O(15) C(34) 3.560(8) yes 55501
O(15) C(38) 3.477(8) yes 55501
O(16) O(13) 2.354(7) yes 55501
O(16) O(14) 2.332(7) yes 55501
O(16) O(15) 2.327(7) yes 55501
N(1) Cu(1) 2.007(5) yes 55501
N(1) N(2) 2.682(6) yes 55501
N(1) N(3) 2.658(7) yes 55501
N(1) N(4) 2.658(6) yes 55501
N(1) C(2) 2.422(7) yes 55501
N(1) C(8) 2.451(7) yes 55501
N(1) C(14) 2.422(7) yes 55501
N(1) H(1) 2.012(7) no 55501
N(1) H(2) 2.017(7) no 55501
N(1) H(7) 2.012(7) no 55501
N(1) H(8) 2.003(7) no 55501
N(1) H(13) 1.996(7) no 55501
N(1) H(14) 1.998(7) no 55501
N(2) Cu(1) 2.054(5) yes 55501
N(2) O(1) 3.184(7) yes 55501
N(2) N(1) 2.682(6) yes 55501
N(2) N(3) 3.421(7) yes 55501
N(2) N(4) 3.497(6) yes 55501
N(2) N(5) 3.056(7) yes 55501
N(2) N(11) 3.169(8) yes 45501
N(2) C(1) 2.390(7) yes 55501
N(2) C(3) 2.377(7) yes 55501
N(2) C(4) 2.755(8) yes 55501
N(2) C(5) 2.387(8) yes 55501
N(2) C(13) 3.369(7) yes 55501
N(2) H(1) 3.142(7) no 55501
N(2) H(2) 2.785(7) no 55501
N(2) H(3) 3.229(8) no 55501
N(2) H(5) 3.237(8) no 55501
N(2) H(6) 1.963(7) no 55501
N(2) H(14) 3.108(7) no 55501
N(3) Cu(1) 2.045(5) yes 55501
N(3) N(1) 2.658(7) yes 55501
N(3) N(2) 3.421(7) yes 55501
N(3) N(4) 3.588(7) yes 55501
N(3) N(5) 2.985(7) yes 55501
N(3) C(1) 3.273(8) yes 55501
N(3) C(7) 2.392(8) yes 55501
N(3) C(9) 2.392(7) yes 55501
N(3) C(10) 2.761(8) yes 55501
N(3) C(11) 2.389(8) yes 55501
N(3) C(43) 3.480(8) yes 55501
N(3) H(2) 2.976(7) no 55501
N(3) H(7) 3.145(8) no 55501
N(3) H(8) 2.799(7) no 55501
N(3) H(9) 3.244(7) no 55501
N(3) H(11) 3.239(8) no 55501
N(3) H(12) 1.961(8) no 55501
N(4) Cu(1) 2.027(5) yes 55501
N(4) N(1) 2.658(6) yes 55501
N(4) N(2) 3.497(6) yes 55501
N(4) N(3) 3.588(7) yes 55501
N(4) N(5) 3.000(7) yes 55501
N(4) N(12) 3.269(8) yes 55501
N(4) C(7) 3.375(8) yes 55501
N(4) C(13) 2.383(7) yes 55501
N(4) C(15) 2.381(8) yes 55501
N(4) C(16) 2.742(8) yes 55501
N(4) C(17) 2.387(8) yes 55501
N(4) H(8) 3.095(8) no 55501
N(4) H(13) 3.130(7) no 55501
N(4) H(14) 2.790(7) no 55501
N(4) H(15) 3.234(8) no 55501
N(4) H(17) 3.239(8) no 55501
N(4) H(18) 1.981(8) no 55501
N(5) Cu(1) 1.961(5) yes 55501
N(5) N(2) 3.056(7) yes 55501
N(5) N(3) 2.985(7) yes 55501
N(5) N(4) 3.000(7) yes 55501
N(5) C(6) 3.330(8) yes 55501
N(5) C(12) 3.253(8) yes 55501
N(5) C(18) 3.227(8) yes 55501
N(5) C(20) 2.582(8) yes 55501
N(5) H(6) 2.849(8) no 55501
N(5) H(12) 2.777(8) no 55501
N(5) H(18) 2.724(8) no 55501
N(5) H(19) 3.039(8) no 55501
N(5) H(20) 3.032(8) no 55501
N(5) H(21) 3.031(8) no 55501
N(6) Cu(2) 2.021(5) yes 55501
N(6) N(7) 2.702(6) yes 55501
N(6) N(8) 2.672(6) yes 55501
N(6) N(9) 2.688(6) yes 55501
N(6) C(22) 2.451(7) yes 55501
N(6) C(28) 2.438(7) yes 55501
N(6) C(34) 2.465(7) yes 55501
N(6) H(22) 2.007(7) no 55501
N(6) H(23) 2.008(7) no 55501
N(6) H(28) 1.994(7) no 55501
N(6) H(29) 2.006(7) no 55501
N(6) H(34) 1.996(7) no 55501
N(6) H(35) 1.996(7) no 55501
N(7) Cu(2) 2.082(4) yes 55501
N(7) O(14) 3.545(7) yes 55501
N(7) N(6) 2.702(6) yes 55501
N(7) N(8) 3.456(6) yes 55501
N(7) N(9) 3.445(6) yes 55501
N(7) N(10) 3.092(7) yes 55501
N(7) N(12) 3.442(8) yes 55501
N(7) C(21) 2.411(7) yes 55501
N(7) C(23) 2.376(7) yes 55501
N(7) C(24) 2.755(7) yes 55501
N(7) C(25) 2.366(7) yes 55501
N(7) C(33) 3.397(7) yes 55501
N(7) C(43) 3.552(9) yes 55501
N(7) H(22) 2.821(7) no 55501
N(7) H(23) 3.152(7) no 55501
N(7) H(24) 3.227(8) no 55501
N(7) H(26) 3.217(7) no 55501
N(7) H(27) 1.980(8) no 55501
N(7) H(34) 3.173(7) no 55501
N(8) Cu(2) 2.043(5) yes 55501
N(8) N(6) 2.672(6) yes 55501
N(8) N(7) 3.456(6) yes 55501
N(8) N(10) 2.976(7) yes 55501
N(8) C(21) 3.295(7) yes 55501
N(8) C(27) 2.390(7) yes 55501
N(8) C(29) 2.380(8) yes 55501
N(8) C(30) 2.772(8) yes 55501
N(8) C(31) 2.395(8) yes 55501
N(8) C(41) 3.541(8) yes 55501
N(8) H(22) 3.004(7) no 55501
N(8) H(28) 2.794(7) no 55501
N(8) H(29) 3.140(7) no 55501
N(8) H(30) 3.231(8) no 55501
N(8) H(32) 3.245(8) no 55501
N(8) H(33) 1.968(7) no 55501
N(9) Cu(2) 2.024(5) yes 55501
N(9) O(15) 3.358(7) yes 55501
N(9) N(6) 2.688(6) yes 55501
N(9) N(7) 3.445(6) yes 55501
N(9) N(10) 3.009(7) yes 55501
N(9) N(11) 3.154(8) yes 55501
N(9) C(27) 3.447(7) yes 55501
N(9) C(33) 2.410(7) yes 55501
N(9) C(35) 2.388(8) yes 55501
N(9) C(36) 2.766(8) yes 55501
N(9) C(37) 2.385(8) yes 55501
N(9) H(28) 3.190(7) no 55501
N(9) H(34) 2.849(7) no 55501
N(9) H(35) 3.136(7) no 55501
N(9) H(36) 3.237(8) no 55501
N(9) H(38) 3.236(8) no 55501
N(9) H(39) 1.982(8) no 55501
N(10) Cu(2) 1.976(5) yes 55501
N(10) N(7) 3.092(7) yes 55501
N(10) N(8) 2.976(7) yes 55501
N(10) N(9) 3.009(7) yes 55501
N(10) C(26) 3.389(8) yes 55501
N(10) C(32) 3.234(8) yes 55501
N(10) C(38) 3.236(8) yes 55501
N(10) C(40) 2.574(8) yes 55501
N(10) H(27) 2.919(8) no 55501
N(10) H(33) 2.754(8) no 55501
N(10) H(39) 2.734(8) no 55501
N(10) H(40) 3.030(8) no 55501
N(10) H(41) 3.021(8) no 55501
N(10) H(42) 3.027(8) no 55501
N(11) N(2) 3.169(8) yes 65501
N(11) N(9) 3.154(8) yes 55501
N(11) C(2) 3.284(9) yes 65501
N(11) C(6) 3.416(9) yes 65501
N(11) C(27) 3.457(9) yes 55501
N(11) C(34) 3.490(9) yes 55501
N(11) C(38) 3.273(9) yes 55501
N(11) C(42) 2.602(11) yes 55501
N(11) H(2) 3.148(9) no 65501
N(11) H(28) 2.694(9) no 55501
N(11) H(39) 3.527(9) no 55501
N(12) N(4) 3.269(8) yes 55501
N(12) N(7) 3.442(8) yes 55501
N(12) C(7) 3.505(9) yes 55501
N(12) C(8) 3.588(8) yes 55501
N(12) C(18) 3.270(10) yes 55501
N(12) C(21) 3.338(9) yes 55501
N(12) C(22) 3.213(9) yes 55501
N(12) C(44) 2.613(11) yes 55501
N(12) H(8) 2.750(9) no 55501
N(12) H(18) 3.506(9) no 55501
N(12) H(22) 2.649(9) no 55501
C(1) Cu(1) 2.829(6) yes 55501
C(1) N(2) 2.390(7) yes 55501
C(1) N(3) 3.273(8) yes 55501
C(1) C(3) 2.520(8) yes 55501
C(1) C(7) 2.442(8) yes 55501
C(1) C(8) 3.058(8) yes 55501
C(1) C(13) 2.445(8) yes 55501
C(1) H(3) 2.708(8) no 55501
C(1) H(7) 2.525(8) no 55501
C(1) H(8) 3.242(8) no 55501
C(1) H(13) 2.822(8) no 55501
C(1) H(14) 2.471(8) no 55501
C(2) Cu(1) 2.839(6) yes 55501
C(2) O(1) 3.391(8) yes 55501
C(2) N(1) 2.422(7) yes 55501
C(2) N(11) 3.284(9) yes 45501
C(2) C(4) 2.384(8) yes 55501
C(2) C(5) 2.729(9) yes 55501
C(2) C(6) 2.299(8) yes 55501
C(2) C(13) 3.068(8) yes 55501
C(2) H(1) 2.006(8) no 55501
C(2) H(2) 2.010(8) no 55501
C(2) H(3) 2.039(8) no 55501
C(2) H(4) 3.247(8) no 55501
C(2) H(6) 3.153(8) no 55501
C(2) H(14) 2.702(8) no 55501
C(3) N(2) 2.377(7) yes 55501
C(3) C(1) 2.520(8) yes 55501
C(3) C(5) 2.368(9) yes 55501
C(3) C(6) 2.710(9) yes 55501
C(3) H(1) 2.617(8) no 55501
C(3) H(2) 2.950(8) no 55501
C(3) H(4) 2.027(9) no 55501
C(3) H(5) 3.233(9) no 55501
C(3) H(14) 3.483(8) no 55501
C(3) H(28) 3.147(8) no 45501
C(3) H(42) 3.538(9) no 46501
C(4) O(9) 3.352(8) yes 45501
C(4) O(12) 3.377(9) yes 45501
C(4) N(2) 2.755(8) yes 55501
C(4) C(2) 2.384(8) yes 55501
C(4) C(6) 2.379(9) yes 55501
C(4) C(27) 3.557(8) yes 45501
C(4) H(3) 2.028(10) no 55501
C(4) H(5) 2.025(10) no 55501
C(4) H(6) 3.233(9) no 55501
C(4) H(28) 2.942(9) no 45501
C(4) H(29) 3.324(8) no 45501
C(5) N(2) 2.387(8) yes 55501
C(5) C(2) 2.729(9) yes 55501
C(5) C(3) 2.368(9) yes 55501
C(5) H(3) 3.229(9) no 55501
C(5) H(4) 2.017(9) no 55501
C(5) H(6) 2.045(9) no 55501
C(5) H(28) 3.391(8) no 45501
C(5) H(30) 3.588(8) no 45501
C(6) Cu(1) 3.056(6) yes 55501
C(6) O(1) 3.299(8) yes 55501
C(6) N(5) 3.330(8) yes 55501
C(6) N(11) 3.416(9) yes 45501
C(6) C(2) 2.299(8) yes 55501
C(6) C(3) 2.710(9) yes 55501
C(6) C(4) 2.379(9) yes 55501
C(6) H(4) 3.245(9) no 55501
C(6) H(5) 2.063(8) no 55501
C(7) Cu(1) 2.820(6) yes 55501
C(7) N(3) 2.392(8) yes 55501
C(7) N(4) 3.375(8) yes 55501
C(7) N(12) 3.505(9) yes 55501
C(7) C(1) 2.442(8) yes 55501
C(7) C(9) 2.517(9) yes 55501
C(7) C(13) 2.459(8) yes 55501
C(7) C(14) 3.115(8) yes 55501
C(7) H(1) 2.817(8) no 55501
C(7) H(2) 2.469(8) no 55501
C(7) H(9) 2.703(9) no 55501
C(7) H(13) 2.519(8) no 55501
C(7) H(14) 3.246(8) no 55501
C(7) H(24) 3.529(8) no 55501
C(8) Cu(1) 2.871(6) yes 55501
C(8) N(1) 2.451(7) yes 55501
C(8) N(12) 3.588(8) yes 55501
C(8) C(1) 3.058(8) yes 55501
C(8) C(10) 2.354(9) yes 55501
C(8) C(11) 2.710(9) yes 55501
C(8) C(12) 2.295(8) yes 55501
C(8) C(43) 3.539(9) yes 55501
C(8) H(2) 2.667(8) no 55501
C(8) H(7) 2.028(8) no 55501
C(8) H(8) 2.025(8) no 55501
C(8) H(9) 2.017(8) no 55501
C(8) H(10) 3.215(9) no 55501
C(8) H(12) 3.154(8) no 55501
C(9) N(3) 2.392(7) yes 55501
C(9) C(7) 2.517(9) yes 55501
C(9) C(11) 2.387(9) yes 55501
C(9) C(12) 2.725(9) yes 55501
C(9) H(2) 3.432(9) no 55501
C(9) H(7) 2.621(9) no 55501
C(9) H(8) 2.947(9) no 55501
C(9) H(10) 2.036(10) no 55501
C(9) H(11) 3.252(10) no 55501
C(9) H(38) 3.284(9) no 45501
C(10) N(3) 2.761(8) yes 55501
C(10) C(8) 2.354(9) yes 55501
C(10) C(12) 2.380(9) yes 55501
C(10) H(9) 2.047(9) no 55501
C(10) H(11) 2.029(10) no 55501
C(10) H(12) 3.234(9) no 55501
C(10) H(38) 3.178(9) no 45501
C(11) N(3) 2.389(8) yes 55501
C(11) C(8) 2.710(9) yes 55501
C(11) C(9) 2.387(9) yes 55501
C(11) H(9) 3.251(9) no 55501
C(11) H(10) 2.021(10) no 55501
C(11) H(12) 2.041(9) no 55501
C(12) Cu(1) 3.045(6) yes 55501
C(12) N(5) 3.253(8) yes 55501
C(12) C(8) 2.295(8) yes 55501
C(12) C(9) 2.725(9) yes 55501
C(12) C(10) 2.380(9) yes 55501
C(12) C(41) 3.524(9) yes 45501
C(12) H(10) 3.245(9) no 55501
C(12) H(11) 2.061(9) no 55501
C(13) Cu(1) 2.823(6) yes 55501
C(13) O(1) 3.410(8) yes 55501
C(13) O(3) 3.361(7) yes 55501
C(13) O(5) 3.559(8) yes 55501
C(13) N(2) 3.369(7) yes 55501
C(13) N(4) 2.383(7) yes 55501
C(13) C(1) 2.445(8) yes 55501
C(13) C(2) 3.068(8) yes 55501
C(13) C(7) 2.459(8) yes 55501
C(13) C(15) 2.541(8) yes 55501
C(13) H(1) 2.509(8) no 55501
C(13) H(2) 3.237(8) no 55501
C(13) H(7) 2.806(8) no 55501
C(13) H(8) 2.512(8) no 55501
C(13) H(15) 2.736(8) no 55501
C(14) Cu(1) 2.824(6) yes 55501
C(14) O(1) 3.544(8) yes 55501
C(14) O(3) 3.490(7) yes 55501
C(14) N(1) 2.422(7) yes 55501
C(14) C(7) 3.115(8) yes 55501
C(14) C(16) 2.376(9) yes 55501
C(14) C(17) 2.730(9) yes 55501
C(14) C(18) 2.301(9) yes 55501
C(14) H(8) 2.759(8) no 55501
C(14) H(13) 2.024(8) no 55501
C(14) H(14) 2.024(8) no 55501
C(14) H(15) 2.056(9) no 55501
C(14) H(16) 3.242(9) no 55501
C(14) H(18) 3.152(9) no 55501
C(15) O(3) 3.511(8) yes 55501
C(15) O(6) 3.486(9) yes 55501
C(15) N(4) 2.381(8) yes 55501
C(15) C(13) 2.541(8) yes 55501
C(15) C(17) 2.393(10) yes 55501
C(15) C(18) 2.726(9) yes 55501
C(15) H(8) 3.567(9) no 55501
C(15) H(13) 2.640(8) no 55501
C(15) H(14) 2.966(8) no 55501
C(15) H(16) 2.031(9) no 55501
C(15) H(17) 3.257(10) no 55501
C(15) H(22) 3.507(9) no 55501
C(16) O(9) 3.556(8) yes 55501
C(16) O(11) 3.447(9) yes 55501
C(16) N(4) 2.742(8) yes 55501
C(16) C(14) 2.376(9) yes 55501
C(16) C(18) 2.362(9) yes 55501
C(16) H(15) 2.043(10) no 55501
C(16) H(17) 2.034(10) no 55501
C(16) H(18) 3.220(9) no 55501
C(16) H(22) 3.380(9) no 55501
C(17) N(4) 2.387(8) yes 55501
C(17) C(14) 2.730(9) yes 55501
C(17) C(15) 2.393(10) yes 55501
C(17) H(15) 3.256(10) no 55501
C(17) H(16) 2.014(10) no 55501
C(17) H(18) 2.026(9) no 55501
C(18) Cu(1) 3.024(6) yes 55501
C(18) N(5) 3.227(8) yes 55501
C(18) N(12) 3.270(10) yes 55501
C(18) C(14) 2.301(9) yes 55501
C(18) C(15) 2.726(9) yes 55501
C(18) C(16) 2.362(9) yes 55501
C(18) H(16) 3.223(9) no 55501
C(18) H(17) 2.044(9) no 55501
C(19) Cu(1) 3.087(6) yes 55501
C(19) H(6) 3.288(8) no 55501
C(19) H(12) 3.151(9) no 55501
C(19) H(18) 3.064(9) no 55501
C(19) H(19) 1.984(9) no 55501
C(19) H(20) 1.987(9) no 55501
C(19) H(21) 1.985(8) no 55501
C(20) N(5) 2.582(8) yes 55501
C(21) Cu(2) 2.844(6) yes 55501
C(21) O(7) 3.451(7) yes 55501
C(21) N(7) 2.411(7) yes 55501
C(21) N(8) 3.295(7) yes 55501
C(21) N(12) 3.338(9) yes 55501
C(21) C(23) 2.548(8) yes 55501
C(21) C(27) 2.430(8) yes 55501
C(21) C(28) 3.056(8) yes 55501
C(21) C(33) 2.437(8) yes 55501
C(21) H(24) 2.726(8) no 55501
C(21) H(28) 3.227(8) no 55501
C(21) H(29) 2.511(8) no 55501
C(21) H(34) 2.431(8) no 55501
C(21) H(35) 2.849(8) no 55501
C(22) Cu(2) 2.869(5) yes 55501
C(22) O(14) 3.385(7) yes 55501
C(22) N(6) 2.451(7) yes 55501
C(22) N(12) 3.213(9) yes 55501
C(22) C(24) 2.385(8) yes 55501
C(22) C(25) 2.716(8) yes 55501
C(22) C(26) 2.311(8) yes 55501
C(22) C(33) 3.112(8) yes 55501
C(22) H(22) 2.031(8) no 55501
C(22) H(23) 2.025(8) no 55501
C(22) H(24) 2.034(8) no 55501
C(22) H(25) 3.249(8) no 55501
C(22) H(27) 3.165(8) no 55501
C(22) H(34) 2.747(8) no 55501
C(23) O(7) 3.384(8) yes 55501
C(23) O(14) 3.541(8) yes 55501
C(23) N(7) 2.376(7) yes 55501
C(23) C(21) 2.548(8) yes 55501
C(23) C(25) 2.361(9) yes 55501
C(23) C(26) 2.705(9) yes 55501
C(23) H(8) 3.010(8) no 55501
C(23) H(22) 2.962(8) no 55501
C(23) H(23) 2.650(8) no 55501
C(23) H(25) 2.029(8) no 55501
C(23) H(26) 3.223(9) no 55501
C(23) H(34) 3.545(8) no 55501
C(24) N(7) 2.755(7) yes 55501
C(24) C(22) 2.385(8) yes 55501
C(24) C(26) 2.364(9) yes 55501
C(24) H(7) 3.502(8) no 55501
C(24) H(8) 3.312(9) no 55501
C(24) H(9) 3.214(9) no 55501
C(24) H(24) 2.029(9) no 55501
C(24) H(26) 2.021(10) no 55501
C(24) H(27) 3.218(9) no 55501
C(25) O(13) 3.458(8) yes 55501
C(25) N(7) 2.366(7) yes 55501
C(25) C(22) 2.716(8) yes 55501
C(25) C(23) 2.361(9) yes 55501
C(25) H(9) 3.498(9) no 55501
C(25) H(24) 3.226(9) no 55501
C(25) H(25) 2.026(9) no 55501
C(25) H(27) 2.006(9) no 55501
C(26) Cu(2) 3.103(6) yes 55501
C(26) N(10) 3.389(8) yes 55501
C(26) C(22) 2.311(8) yes 55501
C(26) C(23) 2.705(9) yes 55501
C(26) C(24) 2.364(9) yes 55501
C(26) H(25) 3.226(9) no 55501
C(26) H(26) 2.017(8) no 55501
C(27) Cu(2) 2.813(6) yes 55501
C(27) N(8) 2.390(7) yes 55501
C(27) N(9) 3.447(7) yes 55501
C(27) N(11) 3.457(9) yes 55501
C(27) C(4) 3.557(8) yes 65501
C(27) C(21) 2.430(8) yes 55501
C(27) C(29) 2.516(8) yes 55501
C(27) C(33) 2.454(8) yes 55501
C(27) C(34) 3.212(8) yes 55501
C(27) H(4) 3.445(9) no 65501
C(27) H(22) 2.445(8) no 55501
C(27) H(23) 2.817(8) no 55501
C(27) H(30) 2.698(8) no 55501
C(27) H(34) 3.221(8) no 55501
C(27) H(35) 2.482(8) no 55501
C(28) Cu(2) 2.847(6) yes 55501
C(28) N(6) 2.438(7) yes 55501
C(28) C(21) 3.056(8) yes 55501
C(28) C(30) 2.384(9) yes 55501
C(28) C(31) 2.733(9) yes 55501
C(28) C(32) 2.304(8) yes 55501
C(28) H(22) 2.668(8) no 55501
C(28) H(28) 2.006(8) no 55501
C(28) H(29) 2.015(8) no 55501
C(28) H(30) 2.024(8) no 55501
C(28) H(31) 3.245(9) no 55501
C(28) H(33) 3.158(8) no 55501
C(29) O(9) 3.266(8) yes 55501
C(29) N(8) 2.380(8) yes 55501
C(29) C(27) 2.516(8) yes 55501
C(29) C(31) 2.388(9) yes 55501
C(29) C(32) 2.714(9) yes 55501
C(29) H(17) 3.354(9) no 55501
C(29) H(22) 3.466(8) no 55501
C(29) H(28) 2.928(8) no 55501
C(29) H(29) 2.622(8) no 55501
C(29) H(31) 2.041(9) no 55501
C(29) H(32) 3.254(9) no 55501
C(30) N(8) 2.772(8) yes 55501
C(30) C(28) 2.384(9) yes 55501
C(30) C(32) 2.386(9) yes 55501
C(30) H(17) 3.474(9) no 55501
C(30) H(30) 2.038(9) no 55501
C(30) H(32) 2.043(9) no 55501
C(30) H(33) 3.242(9) no 55501
C(31) N(8) 2.395(8) yes 55501
C(31) C(28) 2.733(9) yes 55501
C(31) C(29) 2.388(9) yes 55501
C(31) H(30) 3.250(9) no 55501
C(31) H(31) 2.040(9) no 55501
C(31) H(33) 2.033(9) no 55501
C(32) Cu(2) 3.055(6) yes 55501
C(32) N(10) 3.234(8) yes 55501
C(32) C(28) 2.304(8) yes 55501
C(32) C(29) 2.714(9) yes 55501
C(32) C(30) 2.386(9) yes 55501
C(32) H(31) 3.253(9) no 55501
C(32) H(32) 2.054(9) no 55501
C(33) Cu(2) 2.851(6) yes 55501
C(33) O(14) 3.143(8) yes 55501
C(33) N(7) 3.397(7) yes 55501
C(33) N(9) 2.410(7) yes 55501
C(33) C(21) 2.437(8) yes 55501
C(33) C(22) 3.112(8) yes 55501
C(33) C(27) 2.454(8) yes 55501
C(33) C(35) 2.536(8) yes 55501
C(33) H(22) 3.225(8) no 55501
C(33) H(23) 2.489(8) no 55501
C(33) H(28) 2.502(8) no 55501
C(33) H(29) 2.802(8) no 55501
C(33) H(36) 2.710(8) no 55501
C(33) H(41) 3.349(8) no 56501
C(34) Cu(2) 2.840(6) yes 55501
C(34) O(14) 3.436(7) yes 55501
C(34) O(15) 3.560(8) yes 55501
C(34) N(6) 2.465(7) yes 55501
C(34) N(11) 3.490(9) yes 55501
C(34) C(27) 3.212(8) yes 55501
C(34) C(36) 2.380(8) yes 55501
C(34) C(37) 2.714(8) yes 55501
C(34) C(38) 2.299(8) yes 55501
C(34) H(28) 2.881(7) no 55501
C(34) H(34) 2.033(8) no 55501
C(34) H(35) 2.038(8) no 55501
C(34) H(36) 2.039(8) no 55501
C(34) H(37) 3.244(8) no 55501
C(34) H(39) 3.155(8) no 55501
C(35) N(9) 2.388(8) yes 55501
C(35) C(33) 2.536(8) yes 55501
C(35) C(37) 2.383(9) yes 55501
C(35) C(38) 2.724(9) yes 55501
C(35) H(2) 3.206(8) no 65501
C(35) H(34) 2.907(8) no 55501
C(35) H(35) 2.656(8) no 55501
C(35) H(37) 2.040(8) no 55501
C(35) H(38) 3.246(9) no 55501
C(36) N(9) 2.766(8) yes 55501
C(36) C(34) 2.380(8) yes 55501
C(36) C(38) 2.376(9) yes 55501
C(36) H(2) 3.006(8) no 65501
C(36) H(36) 2.049(9) no 55501
C(36) H(38) 2.027(9) no 55501
C(36) H(39) 3.230(9) no 55501
C(37) N(9) 2.385(8) yes 55501
C(37) C(34) 2.714(8) yes 55501
C(37) C(35) 2.383(9) yes 55501
C(37) H(36) 3.249(9) no 55501
C(37) H(37) 2.028(9) no 55501
C(37) H(39) 2.022(9) no 55501
C(38) Cu(2) 3.032(6) yes 55501
C(38) O(15) 3.477(8) yes 55501
C(38) N(10) 3.236(8) yes 55501
C(38) N(11) 3.273(9) yes 55501
C(38) C(34) 2.299(8) yes 55501
C(38) C(35) 2.724(9) yes 55501
C(38) C(36) 2.376(9) yes 55501
C(38) H(37) 3.240(9) no 55501
C(38) H(38) 2.038(8) no 55501
C(39) Cu(2) 3.101(6) yes 55501
C(39) H(27) 3.420(8) no 55501
C(39) H(33) 3.043(9) no 55501
C(39) H(39) 3.106(8) no 55501
C(39) H(40) 1.980(9) no 55501
C(39) H(41) 1.971(9) no 55501
C(39) H(42) 1.976(8) no 55501
C(40) N(10) 2.574(8) yes 55501
C(41) N(8) 3.541(8) yes 55501
C(41) C(12) 3.524(9) yes 65501
C(41) H(12) 3.304(9) no 65501
C(41) H(28) 3.447(9) no 55501
C(42) N(11) 2.602(11) yes 55501
C(42) H(12) 3.353(10) no 65501
C(43) N(3) 3.480(8) yes 55501
C(43) N(7) 3.552(9) yes 55501
C(43) C(8) 3.539(9) yes 55501
C(43) H(8) 3.316(10) no 55501
C(43) H(22) 3.550(10) no 55501
C(44) N(12) 2.613(11) yes 55501
H(1) N(1) 2.012(7) no 55501
H(1) N(2) 3.142(7) no 55501
H(1) C(2) 2.006(8) no 55501
H(1) C(3) 2.617(8) no 55501
H(1) C(7) 2.817(8) no 55501
H(1) C(13) 2.509(8) no 55501
H(2) Cu(1) 3.120(5) no 55501
H(2) N(1) 2.017(7) no 55501
H(2) N(2) 2.785(7) no 55501
H(2) N(3) 2.976(7) no 55501
H(2) N(11) 3.148(9) no 45501
H(2) C(2) 2.010(8) no 55501
H(2) C(3) 2.950(8) no 55501
H(2) C(7) 2.469(8) no 55501
H(2) C(8) 2.667(8) no 55501
H(2) C(9) 3.432(9) no 55501
H(2) C(13) 3.237(8) no 55501
H(2) C(35) 3.206(8) no 45501
H(2) C(36) 3.006(8) no 45501
H(3) N(2) 3.229(8) no 55501
H(3) C(1) 2.708(8) no 55501
H(3) C(2) 2.039(8) no 55501
H(3) C(4) 2.028(10) no 55501
H(3) C(5) 3.229(9) no 55501
H(4) Cl(3) 3.035(7) no 45501
H(4) O(9) 2.619(8) no 45501
H(4) O(12) 2.521(9) no 45501
H(4) C(2) 3.247(8) no 55501
H(4) C(3) 2.027(9) no 55501
H(4) C(5) 2.017(9) no 55501
H(4) C(6) 3.245(9) no 55501
H(4) C(27) 3.445(9) no 45501
H(5) O(9) 3.144(8) no 45501
H(5) N(2) 3.237(8) no 55501
H(5) C(3) 3.233(9) no 55501
H(5) C(4) 2.025(10) no 55501
H(5) C(6) 2.063(8) no 55501
H(6) Cu(1) 3.158(6) no 55501
H(6) N(2) 1.963(7) no 55501
H(6) N(5) 2.849(8) no 55501
H(6) C(2) 3.153(8) no 55501
H(6) C(4) 3.233(9) no 55501
H(6) C(5) 2.045(9) no 55501
H(6) C(19) 3.288(8) no 55501
H(7) N(1) 2.012(7) no 55501
H(7) N(3) 3.145(8) no 55501
H(7) C(1) 2.525(8) no 55501
H(7) C(8) 2.028(8) no 55501
H(7) C(9) 2.621(9) no 55501
H(7) C(13) 2.806(8) no 55501
H(7) C(24) 3.502(8) no 55501
H(8) Cu(1) 3.079(6) no 55501
H(8) N(1) 2.003(7) no 55501
H(8) N(3) 2.799(7) no 55501
H(8) N(4) 3.095(8) no 55501
H(8) N(12) 2.750(9) no 55501
H(8) C(1) 3.242(8) no 55501
H(8) C(8) 2.025(8) no 55501
H(8) C(9) 2.947(9) no 55501
H(8) C(13) 2.512(8) no 55501
H(8) C(14) 2.759(8) no 55501
H(8) C(15) 3.567(9) no 55501
H(8) C(23) 3.010(8) no 55501
H(8) C(24) 3.312(9) no 55501
H(8) C(43) 3.316(10) no 55501
H(9) N(3) 3.244(7) no 55501
H(9) C(7) 2.703(9) no 55501
H(9) C(8) 2.017(8) no 55501
H(9) C(10) 2.047(9) no 55501
H(9) C(11) 3.251(9) no 55501
H(9) C(24) 3.214(9) no 55501
H(9) C(25) 3.498(9) no 55501
H(10) C(8) 3.215(9) no 55501
H(10) C(9) 2.036(10) no 55501
H(10) C(11) 2.021(10) no 55501
H(10) C(12) 3.245(9) no 55501
H(11) N(3) 3.239(8) no 55501
H(11) C(9) 3.252(10) no 55501
H(11) C(10) 2.029(10) no 55501
H(11) C(12) 2.061(9) no 55501
H(12) Cu(1) 3.141(6) no 55501
H(12) N(3) 1.961(8) no 55501
H(12) N(5) 2.777(8) no 55501
H(12) C(8) 3.154(8) no 55501
H(12) C(10) 3.234(9) no 55501
H(12) C(11) 2.041(9) no 55501
H(12) C(19) 3.151(9) no 55501
H(12) C(41) 3.304(9) no 45501
H(12) C(42) 3.353(10) no 45501
H(13) O(3) 3.597(7) no 55501
H(13) O(5) 2.649(8) no 55501
H(13) N(1) 1.996(7) no 55501
H(13) N(4) 3.130(7) no 55501
H(13) C(1) 2.822(8) no 55501
H(13) C(7) 2.519(8) no 55501
H(13) C(14) 2.024(8) no 55501
H(13) C(15) 2.640(8) no 55501
H(14) Cu(1) 3.127(6) no 55501
H(14) Cl(1) 3.192(6) no 55501
H(14) O(1) 2.640(8) no 55501
H(14) O(3) 2.668(7) no 55501
H(14) N(1) 1.998(7) no 55501
H(14) N(2) 3.108(7) no 55501
H(14) N(4) 2.790(7) no 55501
H(14) C(1) 2.471(8) no 55501
H(14) C(2) 2.702(8) no 55501
H(14) C(3) 3.483(8) no 55501
H(14) C(7) 3.246(8) no 55501
H(14) C(14) 2.024(8) no 55501
H(14) C(15) 2.966(8) no 55501
H(15) Cl(2) 3.265(7) no 55501
H(15) O(3) 3.416(8) no 55501
H(15) O(5) 2.906(9) no 55501
H(15) O(6) 2.583(9) no 55501
H(15) N(4) 3.234(8) no 55501
H(15) C(13) 2.736(8) no 55501
H(15) C(14) 2.056(9) no 55501
H(15) C(16) 2.043(10) no 55501
H(15) C(17) 3.256(10) no 55501
H(16) Cl(3) 3.065(7) no 55501
H(16) O(9) 2.689(8) no 55501
H(16) O(10) 3.386(9) no 55501
H(16) O(11) 2.560(9) no 55501
H(16) C(14) 3.242(9) no 55501
H(16) C(15) 2.031(9) no 55501
H(16) C(17) 2.014(10) no 55501
H(16) C(18) 3.223(9) no 55501
H(17) N(4) 3.239(8) no 55501
H(17) C(15) 3.257(10) no 55501
H(17) C(16) 2.034(10) no 55501
H(17) C(18) 2.044(9) no 55501
H(17) C(29) 3.354(9) no 55501
H(17) C(30) 3.474(9) no 55501
H(18) Cu(1) 3.115(6) no 55501
H(18) N(4) 1.981(8) no 55501
H(18) N(5) 2.724(8) no 55501
H(18) N(12) 3.506(9) no 55501
H(18) C(14) 3.152(9) no 55501
H(18) C(16) 3.220(9) no 55501
H(18) C(17) 2.026(9) no 55501
H(18) C(19) 3.064(9) no 55501
H(19) N(5) 3.039(8) no 55501
H(19) C(19) 1.984(9) no 55501
H(20) N(5) 3.032(8) no 55501
H(20) C(19) 1.987(9) no 55501
H(21) N(5) 3.031(8) no 55501
H(21) C(19) 1.985(8) no 55501
H(22) Cu(2) 3.140(6) no 55501
H(22) N(6) 2.007(7) no 55501
H(22) N(7) 2.821(7) no 55501
H(22) N(8) 3.004(7) no 55501
H(22) N(12) 2.649(9) no 55501
H(22) C(15) 3.507(9) no 55501
H(22) C(16) 3.380(9) no 55501
H(22) C(22) 2.031(8) no 55501
H(22) C(23) 2.962(8) no 55501
H(22) C(27) 2.445(8) no 55501
H(22) C(28) 2.668(8) no 55501
H(22) C(29) 3.466(8) no 55501
H(22) C(33) 3.225(8) no 55501
H(22) C(43) 3.550(10) no 55501
H(23) Cl(2) 3.407(6) no 55501
H(23) O(6) 3.438(8) no 55501
H(23) O(7) 2.581(7) no 55501
H(23) N(6) 2.008(7) no 55501
H(23) N(7) 3.152(7) no 55501
H(23) C(22) 2.025(8) no 55501
H(23) C(23) 2.650(8) no 55501
H(23) C(27) 2.817(8) no 55501
H(23) C(33) 2.489(8) no 55501
H(24) Cl(2) 3.228(7) no 55501
H(24) O(5) 2.660(8) no 55501
H(24) O(7) 2.705(8) no 55501
H(24) N(7) 3.227(8) no 55501
H(24) C(7) 3.529(8) no 55501
H(24) C(21) 2.726(8) no 55501
H(24) C(22) 2.034(8) no 55501
H(24) C(24) 2.029(9) no 55501
H(24) C(25) 3.226(9) no 55501
H(25) C(22) 3.249(8) no 55501
H(25) C(23) 2.029(8) no 55501
H(25) C(25) 2.026(9) no 55501
H(25) C(26) 3.226(9) no 55501
H(26) O(13) 3.562(8) no 55501
H(26) N(7) 3.217(7) no 55501
H(26) C(23) 3.223(9) no 55501
H(26) C(24) 2.021(10) no 55501
H(26) C(26) 2.017(8) no 55501
H(27) Cu(2) 3.204(6) no 55501
H(27) N(7) 1.980(8) no 55501
H(27) N(10) 2.919(8) no 55501
H(27) C(22) 3.165(8) no 55501
H(27) C(24) 3.218(9) no 55501
H(27) C(25) 2.006(9) no 55501
H(27) C(39) 3.420(8) no 55501
H(28) Cu(2) 3.073(6) no 55501
H(28) N(6) 1.994(7) no 55501
H(28) N(8) 2.794(7) no 55501
H(28) N(9) 3.190(7) no 55501
H(28) N(11) 2.694(9) no 55501
H(28) C(3) 3.147(8) no 65501
H(28) C(4) 2.942(9) no 65501
H(28) C(5) 3.391(8) no 65501
H(28) C(21) 3.227(8) no 55501
H(28) C(28) 2.006(8) no 55501
H(28) C(29) 2.928(8) no 55501
H(28) C(33) 2.502(8) no 55501
H(28) C(34) 2.881(7) no 55501
H(28) C(41) 3.447(9) no 55501
H(29) O(9) 2.837(8) no 55501
H(29) N(6) 2.006(7) no 55501
H(29) N(8) 3.140(7) no 55501
H(29) C(4) 3.324(8) no 65501
H(29) C(21) 2.511(8) no 55501
H(29) C(28) 2.015(8) no 55501
H(29) C(29) 2.622(8) no 55501
H(29) C(33) 2.802(8) no 55501
H(30) O(9) 2.370(8) no 55501
H(30) N(8) 3.231(8) no 55501
H(30) C(5) 3.588(8) no 65501
H(30) C(27) 2.698(8) no 55501
H(30) C(28) 2.024(8) no 55501
H(30) C(30) 2.038(9) no 55501
H(30) C(31) 3.250(9) no 55501
H(31) C(28) 3.245(9) no 55501
H(31) C(29) 2.041(9) no 55501
H(31) C(31) 2.040(9) no 55501
H(31) C(32) 3.253(9) no 55501
H(32) N(8) 3.245(8) no 55501
H(32) C(29) 3.254(9) no 55501
H(32) C(30) 2.043(9) no 55501
H(32) C(32) 2.054(9) no 55501
H(33) Cu(2) 3.150(6) no 55501
H(33) N(8) 1.968(7) no 55501
H(33) N(10) 2.754(8) no 55501
H(33) C(28) 3.158(8) no 55501
H(33) C(30) 3.242(9) no 55501
H(33) C(31) 2.033(9) no 55501
H(33) C(39) 3.043(9) no 55501
H(34) Cu(2) 3.210(6) no 55501
H(34) Cl(4) 3.506(6) no 55501
H(34) O(7) 3.378(7) no 55501
H(34) O(14) 2.287(8) no 55501
H(34) N(6) 1.996(7) no 55501
H(34) N(7) 3.173(7) no 55501
H(34) N(9) 2.849(7) no 55501
H(34) C(21) 2.431(8) no 55501
H(34) C(22) 2.747(8) no 55501
H(34) C(23) 3.545(8) no 55501
H(34) C(27) 3.221(8) no 55501
H(34) C(34) 2.033(8) no 55501
H(34) C(35) 2.907(8) no 55501
H(35) N(6) 1.996(7) no 55501
H(35) N(9) 3.136(7) no 55501
H(35) C(21) 2.849(8) no 55501
H(35) C(27) 2.482(8) no 55501
H(35) C(34) 2.038(8) no 55501
H(35) C(35) 2.656(8) no 55501
H(35) C(40) 2.980(8) no 56501
H(36) N(9) 3.237(8) no 55501
H(36) C(33) 2.710(8) no 55501
H(36) C(34) 2.039(8) no 55501
H(36) C(36) 2.049(9) no 55501
H(36) C(37) 3.249(9) no 55501
H(37) C(34) 3.244(8) no 55501
H(37) C(35) 2.040(8) no 55501
H(37) C(37) 2.028(9) no 55501
H(37) C(38) 3.240(9) no 55501
H(38) N(9) 3.236(8) no 55501
H(38) C(9) 3.284(9) no 65501
H(38) C(10) 3.178(9) no 65501
H(38) C(35) 3.246(9) no 55501
H(38) C(36) 2.027(9) no 55501
H(38) C(38) 2.038(8) no 55501
H(39) Cu(2) 3.128(6) no 55501
H(39) N(9) 1.982(8) no 55501
H(39) N(10) 2.734(8) no 55501
H(39) N(11) 3.527(9) no 55501
H(39) C(34) 3.155(8) no 55501
H(39) C(36) 3.230(9) no 55501
H(39) C(37) 2.022(9) no 55501
H(39) C(39) 3.106(8) no 55501
H(40) N(10) 3.030(8) no 55501
H(40) C(39) 1.980(9) no 55501
H(41) N(10) 3.021(8) no 55501
H(41) C(39) 1.971(9) no 55501
H(42) N(10) 3.027(8) no 55501
H(42) C(39) 1.976(8) no 55501

loop_
_geom_torsion_atom_site_label_1
_geom_torsion_atom_site_label_2
_geom_torsion_atom_site_label_3
_geom_torsion_atom_site_label_4
_geom_torsion
_geom_torsion_publ_flag
N(2) Cu(1) N(1) C(1) -25.6(3) yes
N(2) Cu(1) N(1) C(7) -144.0(3) yes
N(2) Cu(1) N(1) C(13) 94.5(3) yes
N(3) Cu(1) N(1) C(1) 89.2(3) yes
N(3) Cu(1) N(1) C(7) -29.2(3) yes
N(3) Cu(1) N(1) C(13) -150.7(3) yes
N(4) Cu(1) N(1) C(1) -145.2(3) yes
N(4) Cu(1) N(1) C(7) 96.4(3) yes
N(4) Cu(1) N(1) C(13) -25.1(3) yes
N(1) Cu(1) N(2) C(2) 7.7(4) yes
N(1) Cu(1) N(2) C(6) -167.3(5) yes
N(3) Cu(1) N(2) C(2) -70.3(4) yes
N(3) Cu(1) N(2) C(6) 114.7(5) yes
N(4) Cu(1) N(2) C(2) 85.1(4) yes
N(4) Cu(1) N(2) C(6) -89.9(5) yes
N(5) Cu(1) N(2) C(2) -171.3(4) yes
N(5) Cu(1) N(2) C(6) 13.8(5) yes
N(1) Cu(1) N(3) C(8) 13.5(3) yes
N(1) Cu(1) N(3) C(12) -160.5(5) yes
N(2) Cu(1) N(3) C(8) 92.0(4) yes
N(2) Cu(1) N(3) C(12) -82.0(5) yes
N(4) Cu(1) N(3) C(8) -61.8(4) yes
N(4) Cu(1) N(3) C(12) 124.2(4) yes
N(5) Cu(1) N(3) C(8) -165.3(3) yes
N(5) Cu(1) N(3) C(12) 20.7(5) yes
N(1) Cu(1) N(4) C(14) 8.0(4) yes
N(1) Cu(1) N(4) C(18) -163.1(5) yes
N(2) Cu(1) N(4) C(14) -69.5(4) yes
N(2) Cu(1) N(4) C(18) 119.4(5) yes
N(3) Cu(1) N(4) C(14) 83.1(4) yes
N(3) Cu(1) N(4) C(18) -88.0(5) yes
N(5) Cu(1) N(4) C(14) -174.1(4) yes
N(5) Cu(1) N(4) C(18) 14.8(5) yes
N(7) Cu(2) N(6) C(21) 25.9(3) yes
N(7) Cu(2) N(6) C(27) 144.2(3) yes
N(7) Cu(2) N(6) C(33) -94.5(3) yes
N(8) Cu(2) N(6) C(21) -89.6(3) yes
N(8) Cu(2) N(6) C(27) 28.7(3) yes
N(8) Cu(2) N(6) C(33) 150.1(3) yes
N(9) Cu(2) N(6) C(21) 141.3(3) yes
N(9) Cu(2) N(6) C(27) -100.3(3) yes
N(9) Cu(2) N(6) C(33) 21.0(3) yes
N(6) Cu(2) N(7) C(22) -9.3(4) yes
N(6) Cu(2) N(7) C(26) 165.7(5) yes
N(8) Cu(2) N(7) C(22) 68.7(4) yes
N(8) Cu(2) N(7) C(26) -116.4(5) yes
N(9) Cu(2) N(7) C(22) -88.4(4) yes
N(9) Cu(2) N(7) C(26) 86.6(5) yes
N(10) Cu(2) N(7) C(22) 169.0(4) yes
N(10) Cu(2) N(7) C(26) -16.1(5) yes
N(6) Cu(2) N(8) C(28) -13.5(3) yes
N(6) Cu(2) N(8) C(32) 162.4(5) yes
N(7) Cu(2) N(8) C(28) -91.6(4) yes
N(7) Cu(2) N(8) C(32) 84.3(5) yes
N(9) Cu(2) N(8) C(28) 61.9(4) yes
N(9) Cu(2) N(8) C(32) -122.2(4) yes
N(10) Cu(2) N(8) C(28) 165.7(3) yes
N(10) Cu(2) N(8) C(32) -18.4(5) yes
N(6) Cu(2) N(9) C(34) -7.2(4) yes
N(6) Cu(2) N(9) C(38) 167.0(5) yes
N(7) Cu(2) N(9) C(34) 71.4(4) yes
N(7) Cu(2) N(9) C(38) -114.4(4) yes
N(8) Cu(2) N(9) C(34) -82.0(4) yes
N(8) Cu(2) N(9) C(38) 92.1(5) yes
N(10) Cu(2) N(9) C(34) 175.1(4) yes
N(10) Cu(2) N(9) C(38) -10.7(5) yes
Cu(1) N(1) C(1) C(2) 38.7(5) yes
Cu(1) N(1) C(1) H(1) 158.4(6) no
Cu(1) N(1) C(1) H(2) -81.6(6) no
C(7) N(1) C(1) C(2) 154.8(4) yes
C(7) N(1) C(1) H(1) -85.6(7) no
C(7) N(1) C(1) H(2) 34.4(7) no
C(13) N(1) C(1) C(2) -78.8(6) yes
C(13) N(1) C(1) H(1) 40.8(7) no
C(13) N(1) C(1) H(2) 160.8(6) no
Cu(1) N(1) C(7) C(8) 40.4(5) yes
Cu(1) N(1) C(7) H(7) 161.0(6) no
Cu(1) N(1) C(7) H(8) -79.3(7) no
C(1) N(1) C(7) C(8) -75.8(5) yes
C(1) N(1) C(7) H(7) 44.8(7) no
C(1) N(1) C(7) H(8) 164.5(6) no
C(13) N(1) C(7) C(8) 158.5(4) yes
C(13) N(1) C(7) H(7) -80.9(7) no
C(13) N(1) C(7) H(8) 38.8(7) no
Cu(1) N(1) C(13) C(14) 37.0(5) yes
Cu(1) N(1) C(13) H(13) 157.0(6) no
Cu(1) N(1) C(13) H(14) -83.1(6) no
C(1) N(1) C(13) C(14) 154.3(4) yes
C(1) N(1) C(13) H(13) -85.7(7) no
C(1) N(1) C(13) H(14) 34.2(7) no
C(7) N(1) C(13) C(14) -80.6(5) yes
C(7) N(1) C(13) H(13) 39.4(7) no
C(7) N(1) C(13) H(14) 159.3(6) no
Cu(1) N(2) C(2) C(1) 13.3(6) yes
Cu(1) N(2) C(2) C(3) -171.1(5) yes
C(6) N(2) C(2) C(1) -171.2(5) yes
C(6) N(2) C(2) C(3) 4.4(8) yes
Cu(1) N(2) C(6) C(5) 172.3(5) yes
Cu(1) N(2) C(6) H(6) -7.4(10) no
C(2) N(2) C(6) C(5) -2.3(8) yes
C(2) N(2) C(6) H(6) 178.0(7) no
Cu(1) N(3) C(8) C(7) 6.3(6) yes
Cu(1) N(3) C(8) C(9) -174.2(5) yes
C(12) N(3) C(8) C(7) -179.1(4) yes
C(12) N(3) C(8) C(9) 0.4(8) yes
Cu(1) N(3) C(12) C(11) 173.9(5) yes
Cu(1) N(3) C(12) H(12) -6.5(9) no
C(8) N(3) C(12) C(11) 0.2(8) yes
C(8) N(3) C(12) H(12) 179.7(36) no
Cu(1) N(4) C(14) C(13) 11.6(6) yes
Cu(1) N(4) C(14) C(15) -171.2(5) yes
C(18) N(4) C(14) C(13) -176.6(5) yes
C(18) N(4) C(14) C(15) 0.7(9) yes
Cu(1) N(4) C(18) C(17) 171.9(5) yes
Cu(1) N(4) C(18) H(18) -8.3(10) no
C(14) N(4) C(18) C(17) 1.3(9) yes
C(14) N(4) C(18) H(18) -178.9(7) no
Cu(2) N(6) C(21) C(22) -37.8(5) yes
Cu(2) N(6) C(21) H(22) 82.6(6) no
Cu(2) N(6) C(21) H(23) -157.5(6) no
C(27) N(6) C(21) C(22) -153.2(4) yes
C(27) N(6) C(21) H(22) -32.8(7) no
C(27) N(6) C(21) H(23) 87.0(7) no
C(33) N(6) C(21) C(22) 80.8(5) yes
C(33) N(6) C(21) H(22) -158.8(6) no
C(33) N(6) C(21) H(23) -39.0(7) no
Cu(2) N(6) C(27) C(28) -39.5(5) yes
Cu(2) N(6) C(27) H(28) 79.8(6) no
Cu(2) N(6) C(27) H(29) -160.5(6) no
C(21) N(6) C(27) C(28) 76.9(5) yes
C(21) N(6) C(27) H(28) -163.8(6) no
C(21) N(6) C(27) H(29) -44.2(7) no
C(33) N(6) C(27) C(28) -158.0(4) yes
C(33) N(6) C(27) H(28) -38.7(7) no
C(33) N(6) C(27) H(29) 80.9(7) no
Cu(2) N(6) C(33) C(34) -30.6(5) yes
Cu(2) N(6) C(33) H(34) 89.4(6) no
Cu(2) N(6) C(33) H(35) -151.1(5) no
C(21) N(6) C(33) C(34) -148.7(4) yes
C(21) N(6) C(33) H(34) -28.7(7) no
C(21) N(6) C(33) H(35) 90.8(6) no
C(27) N(6) C(33) C(34) 86.6(5) yes
C(27) N(6) C(33) H(34) -153.4(6) no
C(27) N(6) C(33) H(35) -33.9(7) no
Cu(2) N(7) C(22) C(21) -10.1(6) yes
Cu(2) N(7) C(22) C(23) 173.6(5) yes
C(26) N(7) C(22) C(21) 174.3(5) yes
C(26) N(7) C(22) C(23) -1.9(8) yes
Cu(2) N(7) C(26) C(25) -173.8(5) yes
Cu(2) N(7) C(26) H(27) 5.8(10) no
C(22) N(7) C(26) C(25) 0.9(8) yes
C(22) N(7) C(26) H(27) -179.6(7) no
Cu(2) N(8) C(28) C(27) -5.9(6) yes
Cu(2) N(8) C(28) C(29) 176.3(5) yes
C(32) N(8) C(28) C(27) 177.8(4) yes
C(32) N(8) C(28) C(29) -0.0(8) yes
Cu(2) N(8) C(32) C(31) -176.7(5) yes
Cu(2) N(8) C(32) H(33) 3.2(9) no
C(28) N(8) C(32) C(31) -1.0(8) yes
C(28) N(8) C(32) H(33) 178.9(6) no
Cu(2) N(9) C(34) C(33) -8.8(6) yes
Cu(2) N(9) C(34) C(35) 175.1(4) yes
C(38) N(9) C(34) C(33) 176.5(4) yes
C(38) N(9) C(34) C(35) 0.4(8) yes
Cu(2) N(9) C(38) C(37) -175.0(5) yes
Cu(2) N(9) C(38) H(39) 5.1(9) no
C(34) N(9) C(38) C(37) -1.1(8) yes
C(34) N(9) C(38) H(39) 179.1(6) no
N(1) C(1) C(2) N(2) -35.2(7) yes
N(1) C(1) C(2) C(3) 149.3(6) yes
H(1) C(1) C(2) N(2) -154.8(6) no
H(1) C(1) C(2) C(3) 29.6(9) no
H(2) C(1) C(2) N(2) 85.1(7) no
H(2) C(1) C(2) C(3) -90.4(8) no
N(2) C(2) C(3) C(4) -2.9(9) yes
N(2) C(2) C(3) H(3) 177.1(7) no
C(1) C(2) C(3) C(4) 172.4(6) yes
C(1) C(2) C(3) H(3) -7.6(10) no
C(2) C(3) C(4) C(5) -0.8(9) yes
C(2) C(3) C(4) H(4) 179.4(8) no
H(3) C(3) C(4) C(5) 179.2(7) no
H(3) C(3) C(4) H(4) -0.6(12) no
C(3) C(4) C(5) C(6) 2.7(9) yes
C(3) C(4) C(5) H(5) -177.4(8) no
H(4) C(4) C(5) C(6) -177.4(8) no
H(4) C(4) C(5) H(5) 2.4(13) no
C(4) C(5) C(6) N(2) -1.3(9) yes
C(4) C(5) C(6) H(6) 178.4(7) no
H(5) C(5) C(6) N(2) 178.9(7) no
H(5) C(5) C(6) H(6) -1.4(12) no
N(1) C(7) C(8) N(3) -31.3(6) yes
N(1) C(7) C(8) C(9) 149.2(6) yes
H(7) C(7) C(8) N(3) -152.0(6) no
H(7) C(7) C(8) C(9) 28.5(9) no
H(8) C(7) C(8) N(3) 88.2(7) no
H(8) C(7) C(8) C(9) -91.3(8) no
N(3) C(8) C(9) C(10) -0.1(9) yes
N(3) C(8) C(9) H(9) -179.9(62) no
C(7) C(8) C(9) C(10) 179.3(6) yes
C(7) C(8) C(9) H(9) -0.4(11) no
C(8) C(9) C(10) C(11) -0.8(9) yes
C(8) C(9) C(10) H(10) 178.6(8) no
H(9) C(9) C(10) C(11) 179.0(8) no
H(9) C(9) C(10) H(10) -1.6(12) no
C(9) C(10) C(11) C(12) 1.3(10) yes
C(9) C(10) C(11) H(11) -178.4(8) no
H(10) C(10) C(11) C(12) -178.1(8) no
H(10) C(10) C(11) H(11) 2.2(13) no
C(10) C(11) C(12) N(3) -1.1(9) yes
C(10) C(11) C(12) H(12) 179.4(7) no
H(11) C(11) C(12) N(3) 178.7(7) no
H(11) C(11) C(12) H(12) -0.8(12) no
N(1) C(13) C(14) N(4) -32.9(7) yes
N(1) C(13) C(14) C(15) 149.9(6) yes
H(13) C(13) C(14) N(4) -152.8(6) no
H(13) C(13) C(14) C(15) 30.0(9) no
H(14) C(13) C(14) N(4) 87.2(7) no
H(14) C(13) C(14) C(15) -90.1(8) no
N(4) C(14) C(15) C(16) -1.5(10) yes
N(4) C(14) C(15) H(15) 178.3(8) no
C(13) C(14) C(15) C(16) 175.5(6) yes
C(13) C(14) C(15) H(15) -4.6(11) no
C(14) C(15) C(16) C(17) 0.4(10) yes
C(14) C(15) C(16) H(16) -179.8(72) no
H(15) C(15) C(16) C(17) -179.4(8) no
H(15) C(15) C(16) H(16) 0.3(14) no
C(15) C(16) C(17) C(18) 1.4(11) yes
C(15) C(16) C(17) H(17) -178.4(9) no
H(16) C(16) C(17) C(18) -178.4(8) no
H(16) C(16) C(17) H(17) 1.8(14) no
C(16) C(17) C(18) N(4) -2.3(10) yes
C(16) C(17) C(18) H(18) 177.9(8) no
H(17) C(17) C(18) N(4) 177.5(8) no
H(17) C(17) C(18) H(18) -2.3(13) no
N(6) C(21) C(22) N(7) 32.4(7) yes
N(6) C(21) C(22) C(23) -151.4(6) yes
H(22) C(21) C(22) N(7) -87.8(7) no
H(22) C(21) C(22) C(23) 88.3(8) no
H(23) C(21) C(22) N(7) 152.5(6) no
H(23) C(21) C(22) C(23) -31.4(9) no
N(7) C(22) C(23) C(24) 1.8(9) yes
N(7) C(22) C(23) H(24) -179.0(7) no
C(21) C(22) C(23) C(24) -174.1(5) yes
C(21) C(22) C(23) H(24) 5.1(10) no
C(22) C(23) C(24) C(25) -0.7(9) yes
C(22) C(23) C(24) H(25) 179.6(7) no
H(24) C(23) C(24) C(25) -179.8(72) no
H(24) C(23) C(24) H(25) 0.5(12) no
C(23) C(24) C(25) C(26) -0.4(9) yes
C(23) C(24) C(25) H(26) -180.0(88) no
H(25) C(24) C(25) C(26) 179.3(7) no
H(25) C(24) C(25) H(26) -0.3(12) no
C(24) C(25) C(26) N(7) 0.3(9) yes
C(24) C(25) C(26) H(27) -179.3(7) no
H(26) C(25) C(26) N(7) 179.9(88) no
H(26) C(25) C(26) H(27) 0.3(12) no
N(6) C(27) C(28) N(8) 30.9(7) yes
N(6) C(27) C(28) C(29) -151.3(5) yes
H(28) C(27) C(28) N(8) -88.4(7) no
H(28) C(27) C(28) C(29) 89.4(8) no
H(29) C(27) C(28) N(8) 152.1(6) no
H(29) C(27) C(28) C(29) -30.2(8) no
N(8) C(28) C(29) C(30) 1.0(9) yes
N(8) C(28) C(29) H(30) -179.8(51) no
C(27) C(28) C(29) C(30) -176.6(5) yes
C(27) C(28) C(29) H(30) 2.5(10) no
C(28) C(29) C(30) C(31) -1.0(9) yes
C(28) C(29) C(30) H(31) 179.8(51) no
H(30) C(29) C(30) C(31) 179.9(51) no
H(30) C(29) C(30) H(31) 0.7(12) no
C(29) C(30) C(31) C(32) 0.0(9) yes
C(29) C(30) C(31) H(32) 179.7(51) no
H(31) C(30) C(31) C(32) 179.2(8) no
H(31) C(30) C(31) H(32) -1.1(13) no
C(30) C(31) C(32) N(8) 1.0(9) yes
C(30) C(31) C(32) H(33) -178.9(7) no
H(32) C(31) C(32) N(8) -178.7(7) no
H(32) C(31) C(32) H(33) 1.4(11) no
N(6) C(33) C(34) N(9) 26.8(7) yes
N(6) C(33) C(34) C(35) -157.1(5) yes
H(34) C(33) C(34) N(9) -93.4(7) no
H(34) C(33) C(34) C(35) 82.8(8) no
H(35) C(33) C(34) N(9) 147.1(6) no
H(35) C(33) C(34) C(35) -36.7(9) no
N(9) C(34) C(35) C(36) -0.4(9) yes
N(9) C(34) C(35) H(36) 179.9(72) no
C(33) C(34) C(35) C(36) -176.3(5) yes
C(33) C(34) C(35) H(36) 4.1(10) no
C(34) C(35) C(36) C(37) 1.1(9) yes
C(34) C(35) C(36) H(37) -178.5(7) no
H(36) C(35) C(36) C(37) -179.2(7) no
H(36) C(35) C(36) H(37) 1.2(12) no
C(35) C(36) C(37) C(38) -1.8(9) yes
C(35) C(36) C(37) H(38) 177.9(7) no
H(37) C(36) C(37) C(38) 177.8(7) no
H(37) C(36) C(37) H(38) -2.5(12) no
C(36) C(37) C(38) N(9) 1.8(9) yes
C(36) C(37) C(38) H(39) -178.3(7) no
H(38) C(37) C(38) N(9) -177.9(7) no
H(38) C(37) C(38) H(39) 2.0(11) no
